data_7052980
loop_
_publ_author_name
'Guillet, Gary L.'
'Hyatt, I. F. Dempsey'
'Hillesheim, Patrick C.'
'Abboud, Khalil A.'
'Scott, Michael J.'

_publ_section_title
;
 1,2,4-Triazine-picolinamide functionalized, nonadentate chelates for the
 segregation of lanthanides(iii) and actinides(iii) in biphasic systems
;
_journal_issue 1
_journal_name_full 'New Journal of Chemistry'
_journal_page_first 119
_journal_paper_doi 10.1039/c2nj40586e
_journal_volume 37
_journal_year 2013
_chemical_formula_moiety 'C103 H97 N15 O6 Yb1, (C2H6N4O14Yb1), 2(NO3), 3(C4H10O1), 3(CH4O1)'
_chemical_formula_sum 'C120 H145 N21 O32 Yb2'
_chemical_formula_weight 2739.65
_space_group_IT_number 2
_symmetry_cell_setting triclinic
_symmetry_space_group_name_Hall '-P 1'
_symmetry_space_group_name_H-M 'P -1'
_atom_sites_solution_hydrogens geom
_atom_sites_solution_primary direct
_atom_sites_solution_secondary difmap
_audit_creation_method SHELXL-97
_audit_update_record
;
2012-09-24 # Formatted by publCIF
;
_cell_angle_alpha 81.5270(10)
_cell_angle_beta 81.6540(10)
_cell_angle_gamma 88.4920(10)
_cell_formula_units_Z 2
_cell_length_a 17.6026(14)
_cell_length_b 17.8227(15)
_cell_length_c 20.5821(17)
_cell_measurement_reflns_used 9864
_cell_measurement_temperature 100(2)
_cell_measurement_theta_max 28.0
_cell_measurement_theta_min 2.0
_cell_volume 6318.9(9)
_computing_cell_refinement 'Bruker APEX2'
_computing_data_collection 'Bruker APEX2 (Bruker, 2008)'
_computing_data_reduction 'Bruker SAINT (Bruker, 2008)'
_computing_molecular_graphics 'Bruker SHELXTL'
_computing_publication_material 'Bruker SHELXTL'
_computing_structure_refinement 'Bruker SHELXTL'
_computing_structure_solution 'Bruker SHELXTL (Bruker, 2008)'
_diffrn_ambient_temperature 100(2)
_diffrn_measured_fraction_theta_full 0.986
_diffrn_measured_fraction_theta_max 0.986
_diffrn_measurement_device_type 'Bruker APEX-II CCD'
_diffrn_measurement_method '\w scans'
_diffrn_radiation_monochromator graphite
_diffrn_radiation_source 'fine-focus sealed tube'
_diffrn_radiation_type MoK\a
_diffrn_radiation_wavelength 0.71073
_diffrn_reflns_av_R_equivalents 0.0226
_diffrn_reflns_av_sigmaI/netI 0.0327
_diffrn_reflns_limit_h_max 15
_diffrn_reflns_limit_h_min -15
_diffrn_reflns_limit_k_max 15
_diffrn_reflns_limit_k_min -16
_diffrn_reflns_limit_l_max 18
_diffrn_reflns_limit_l_min -18
_diffrn_reflns_number 18759
_diffrn_reflns_theta_full 18.76
_diffrn_reflns_theta_max 18.76
_diffrn_reflns_theta_min 1.16
_exptl_absorpt_coefficient_mu 1.555
_exptl_absorpt_correction_type none
_exptl_crystal_colour clear
_exptl_crystal_density_diffrn 1.440
_exptl_crystal_density_method 'not measured'
_exptl_crystal_description blocks
_exptl_crystal_F_000 2816
_exptl_crystal_size_max 0.18
_exptl_crystal_size_mid 0.15
_exptl_crystal_size_min 0.08
_refine_diff_density_max 1.032
_refine_diff_density_min -1.037
_refine_diff_density_rms 0.103
_refine_ls_extinction_method none
_refine_ls_goodness_of_fit_ref 1.092
_refine_ls_hydrogen_treatment constr
_refine_ls_matrix_type full
_refine_ls_number_parameters 1355
_refine_ls_number_reflns 9683
_refine_ls_number_restraints 85
_refine_ls_restrained_S_all 1.109
_refine_ls_R_factor_all 0.0541
_refine_ls_R_factor_gt 0.0470
_refine_ls_shift/su_max 0.027
_refine_ls_shift/su_mean 0.001
_refine_ls_structure_factor_coef Fsqd
_refine_ls_weighting_details 'calc w=1/[\s^2^(Fo^2^)+(0.0921P)^2^+19.5697P] where P=(Fo^2^+2Fc^2^)/3'
_refine_ls_weighting_scheme calc
_refine_ls_wR_factor_gt 0.1348
_refine_ls_wR_factor_ref 0.1408
_reflns_number_gt 8278
_reflns_number_total 9683
_reflns_threshold_expression >2sigma(I)
_cod_data_source_file c2nj40586e.txt
_cod_data_source_block yb9
_cod_original_sg_symbol_H-M P-1
_cod_database_code 7052980

loop_
_symmetry_equiv_pos_as_xyz
'x, y, z'
'-x, -y, -z'

loop_
_atom_site_label
_atom_site_type_symbol
_atom_site_fract_x
_atom_site_fract_y
_atom_site_fract_z
_atom_site_U_iso_or_equiv
_atom_site_adp_type
_atom_site_occupancy
_atom_site_symmetry_multiplicity
_atom_site_calc_flag
_atom_site_refinement_flags
_atom_site_disorder_assembly
_atom_site_disorder_group
Yb1 Yb 0.26933(2) 0.75322(2) 0.506791(19) 0.0259(2) Uani 1 1 d . . .
O1 O 0.3141(3) 0.6692(4) 0.5881(3) 0.0306(15) Uani 1 1 d . . .
O2 O 0.1722(3) 0.7543(4) 0.5956(3) 0.0327(15) Uani 1 1 d . . .
O3 O 0.3167(4) 0.8345(3) 0.5670(3) 0.0246(14) Uani 1 1 d . . .
O4 O 0.2345(4) 0.6428(3) 0.7772(3) 0.0420(17) Uani 1 1 d . . .
O5 O 0.1613(4) 0.8551(4) 0.7634(4) 0.055(2) Uani 1 1 d . . .
O6 O 0.3880(3) 0.7990(3) 0.7387(3) 0.0354(16) Uani 1 1 d . . .
N1 N 0.2059(4) 0.6278(4) 0.5274(4) 0.0270(18) Uani 1 1 d . . .
N2 N 0.1891(4) 0.8688(4) 0.4993(4) 0.0273(19) Uani 1 1 d . . .
N3 N 0.4109(4) 0.7647(4) 0.4855(4) 0.0260(18) Uani 1 1 d . . .
N4 N 0.1683(4) 0.7359(5) 0.4350(4) 0.0289(19) Uani 1 1 d . . .
N5 N 0.3040(5) 0.8487(4) 0.4031(4) 0.0299(19) Uani 1 1 d . . .
N6 N 0.3375(5) 0.6779(4) 0.4218(4) 0.0307(19) Uani 1 1 d . . .
N7 N 0.1608(4) 0.7885(4) 0.3827(4) 0.0310(19) Uani 1 1 d . . .
N8 N 0.3577(5) 0.8349(4) 0.3525(5) 0.036(2) Uani 1 1 d . . .
N9 N 0.2966(4) 0.6448(4) 0.3836(4) 0.0293(19) Uani 1 1 d . . .
N10 N 0.0804(4) 0.6552(4) 0.4029(4) 0.0311(19) Uani 1 1 d . . .
N11 N 0.2774(5) 0.9691(4) 0.3435(5) 0.036(2) Uani 1 1 d . . .
N12 N 0.4540(4) 0.6515(4) 0.3535(4) 0.0329(19) Uani 1 1 d . . .
N13 N 0.2995(4) 0.5685(4) 0.6686(4) 0.0334(19) Uani 1 1 d . . .
H13C H 0.2816 0.5221 0.6804 0.040 Uiso 1 1 calc R . .
N14 N 0.0877(4) 0.8181(4) 0.6613(5) 0.041(2) Uani 1 1 d . . .
H14C H 0.0562 0.8572 0.6615 0.049 Uiso 1 1 calc R . .
N15 N 0.4121(4) 0.8835(4) 0.6109(4) 0.0279(19) Uani 1 1 d . . .
H15A H 0.4615 0.8940 0.6049 0.033 Uiso 1 1 calc R . .
C1 C 0.2609(5) 0.7685(5) 0.8386(5) 0.034(2) Uani 1 1 d . . .
H1A H 0.2620 0.7693 0.7898 0.040 Uiso 1 1 calc R . .
C2 C 0.2028(5) 0.7076(5) 0.8715(5) 0.037(3) Uani 1 1 d . . .
C3 C 0.1569(6) 0.7135(6) 0.9318(5) 0.038(3) Uani 1 1 d . . .
H3A H 0.1658 0.7541 0.9549 0.046 Uiso 1 1 calc R . .
C4 C 0.0991(6) 0.6628(6) 0.9591(5) 0.046(3) Uani 1 1 d . A .
C5 C 0.0869(6) 0.6054(6) 0.9218(6) 0.059(3) Uani 1 1 d . . .
H5A H 0.0464 0.5705 0.9385 0.071 Uiso 1 1 calc R . .
C6 C 0.1307(7) 0.5974(6) 0.8623(6) 0.052(3) Uani 1 1 d . . .
C7 C 0.1904(6) 0.6473(6) 0.8383(5) 0.035(2) Uani 1 1 d . . .
C8 C 0.0505(5) 0.6656(6) 1.0260(5) 0.066(4) Uani 1 1 d D . .
C9 C -0.0347(8) 0.6606(14) 1.0237(11) 0.079(4) Uiso 0.60 1 d PD A 1
H9A H -0.0654 0.6613 1.0673 0.118 Uiso 0.60 1 d PR A 1
H9B H -0.0499 0.6173 1.0042 0.118 Uiso 0.60 1 d PR A 1
H9C H -0.0432 0.7078 0.9946 0.118 Uiso 0.60 1 d PR A 1
C10 C 0.0706(12) 0.5831(9) 1.0694(10) 0.079(4) Uiso 0.60 1 d PD A 1
H10A H 0.0421 0.5780 1.1144 0.118 Uiso 0.60 1 d PR A 1
H10B H 0.1257 0.5772 1.0718 0.118 Uiso 0.60 1 d PR A 1
H10C H 0.0539 0.5438 1.0459 0.118 Uiso 0.60 1 d PR A 1
C11 C 0.0765(11) 0.7239(10) 1.0617(11) 0.079(4) Uiso 0.60 1 d PD A 1
H11A H 0.0436 0.7217 1.1047 0.118 Uiso 0.60 1 d PR A 1
H11B H 0.0711 0.7737 1.0354 0.118 Uiso 0.60 1 d PR A 1
H11C H 0.1301 0.7158 1.0688 0.118 Uiso 0.60 1 d PR A 1
C9' C -0.017(4) 0.721(4) 1.014(4) 0.033(15) Uiso 0.10 1 d PD A 2
H9'A H -0.0453 0.7214 1.0582 0.050 Uiso 0.10 1 d PR A 2
H9'B H -0.0241 0.6712 0.9996 0.050 Uiso 0.10 1 d PR A 2
H9'C H -0.0365 0.7608 0.9824 0.050 Uiso 0.10 1 d PR A 2
C10' C 0.021(5) 0.587(2) 1.062(4) 0.033(15) Uiso 0.10 1 d PD A 2
H10D H -0.0018 0.5764 1.1083 0.050 Uiso 0.10 1 d PR A 2
H10E H 0.0761 0.5950 1.0583 0.050 Uiso 0.10 1 d PR A 2
H10F H 0.0112 0.5448 1.0387 0.050 Uiso 0.10 1 d PR A 2
C11' C 0.074(3) 0.714(4) 1.075(3) 0.033(15) Uiso 0.10 1 d PD A 2
H11D H 0.0436 0.7190 1.1176 0.050 Uiso 0.10 1 d PR A 2
H11E H 0.0668 0.7589 1.0426 0.050 Uiso 0.10 1 d PR A 2
H11F H 0.1282 0.7077 1.0796 0.050 Uiso 0.10 1 d PR A 2
C9" C 0.017(2) 0.7533(12) 1.0196(17) 0.056(6) Uiso 0.30 1 d PD A 3
H9"A H -0.0161 0.7652 1.0592 0.084 Uiso 0.30 1 d PR A 3
H9"B H -0.0128 0.7554 0.9828 0.084 Uiso 0.30 1 d PR A 3
H9"C H 0.0590 0.7903 1.0075 0.084 Uiso 0.30 1 d PR A 3
C11" C 0.1017(15) 0.6625(19) 1.0801(14) 0.056(6) Uiso 0.30 1 d PD A 3
H11G H 0.0701 0.6632 1.1233 0.084 Uiso 0.30 1 d PR A 3
H11H H 0.1358 0.7066 1.0703 0.084 Uiso 0.30 1 d PR A 3
H11I H 0.1326 0.6159 1.0813 0.084 Uiso 0.30 1 d PR A 3
C10" C -0.0200(16) 0.6159(18) 1.0458(17) 0.056(6) Uiso 0.30 1 d PD A 3
H10G H -0.0466 0.6215 1.0901 0.084 Uiso 0.30 1 d PR A 3
H10H H 0.0020 0.5647 1.0464 0.084 Uiso 0.30 1 d PR A 3
H10I H -0.0566 0.6239 1.0138 0.084 Uiso 0.30 1 d PR A 3
C12 C 0.1135(7) 0.5362(7) 0.8224(6) 0.075(4) Uani 1 1 d . . .
H12A H 0.0699 0.5059 0.8465 0.112 Uiso 1 1 calc R . .
H12B H 0.1587 0.5033 0.8159 0.112 Uiso 1 1 calc R . .
H12C H 0.1010 0.5599 0.7792 0.112 Uiso 1 1 calc R . .
C13 C 0.3015(6) 0.5952(5) 0.7810(5) 0.039(3) Uani 1 1 d . . .
H13A H 0.2860 0.5423 0.7989 0.047 Uiso 1 1 calc R . .
H13B H 0.3340 0.6131 0.8109 0.047 Uiso 1 1 calc R . .
C14 C 0.3453(6) 0.5980(5) 0.7133(4) 0.037(3) Uani 1 1 d . . .
H14A H 0.3600 0.6511 0.6954 0.044 Uiso 1 1 calc R . .
H14B H 0.3929 0.5676 0.7156 0.044 Uiso 1 1 calc R . .
C15 C 0.2833(5) 0.6057(6) 0.6129(5) 0.028(2) Uani 1 1 d . . .
C16 C 0.2260(5) 0.5764(5) 0.5772(5) 0.0357(11) Uani 1 1 d . . .
C17 C 0.1940(5) 0.5030(5) 0.5910(5) 0.0357(11) Uani 1 1 d . . .
H17A H 0.2091 0.4668 0.6254 0.043 Uiso 1 1 calc R . .
C18 C 0.1408(5) 0.4853(5) 0.5535(4) 0.0357(11) Uani 1 1 d . . .
H18A H 0.1197 0.4357 0.5614 0.043 Uiso 1 1 calc R . .
C19 C 0.1173(5) 0.5380(5) 0.5048(4) 0.0357(11) Uani 1 1 d . . .
H19A H 0.0787 0.5267 0.4799 0.043 Uiso 1 1 calc R . .
C20 C 0.1525(5) 0.6094(5) 0.4932(5) 0.0357(11) Uani 1 1 d . . .
C21 C 0.1323(5) 0.6700(5) 0.4410(4) 0.027(2) Uani 1 1 d . . .
C22 C 0.0678(5) 0.7064(6) 0.3526(5) 0.031(2) Uani 1 1 d . . .
C23 C 0.1152(5) 0.7741(5) 0.3393(5) 0.027(2) Uani 1 1 d . . .
C24 C 0.0069(5) 0.6955(6) 0.3136(5) 0.031(2) Uani 1 1 d . . .
C25 C -0.0098(6) 0.6214(6) 0.3086(5) 0.042(3) Uani 1 1 d . . .
H25A H 0.0173 0.5809 0.3306 0.051 Uiso 1 1 calc R . .
C26 C -0.0658(7) 0.6060(7) 0.2714(5) 0.053(3) Uani 1 1 d . . .
H26A H -0.0763 0.5549 0.2679 0.064 Uiso 1 1 calc R . .
C27 C -0.1059(7) 0.6629(8) 0.2402(6) 0.066(4) Uani 1 1 d . . .
H27A H -0.1430 0.6521 0.2136 0.079 Uiso 1 1 calc R . .
C28 C -0.0921(7) 0.7368(8) 0.2476(6) 0.069(4) Uani 1 1 d . . .
H28A H -0.1206 0.7772 0.2271 0.083 Uiso 1 1 calc R . .
C29 C -0.0355(6) 0.7521(6) 0.2857(5) 0.051(3) Uani 1 1 d . . .
H29A H -0.0272 0.8029 0.2919 0.061 Uiso 1 1 calc R . .
C30 C 0.1190(5) 0.8320(6) 0.2785(5) 0.031(2) Uani 1 1 d . . .
C31 C 0.1327(6) 0.8092(6) 0.2159(6) 0.048(3) Uani 1 1 d . . .
H31A H 0.1400 0.7569 0.2121 0.057 Uiso 1 1 calc R . .
C32 C 0.1355(7) 0.8617(7) 0.1600(5) 0.058(3) Uani 1 1 d . . .
H32A H 0.1464 0.8464 0.1173 0.070 Uiso 1 1 calc R . .
C33 C 0.1225(7) 0.9368(6) 0.1663(6) 0.059(3) Uani 1 1 d . . .
H33A H 0.1222 0.9732 0.1277 0.071 Uiso 1 1 calc R . .
C34 C 0.1098(5) 0.9599(6) 0.2278(5) 0.041(3) Uani 1 1 d . . .
H34A H 0.1020 1.0122 0.2314 0.049 Uiso 1 1 calc R . .
C35 C 0.1086(5) 0.9089(6) 0.2827(5) 0.030(2) Uani 1 1 d . . .
H35A H 0.1005 0.9254 0.3250 0.036 Uiso 1 1 calc R . .
C36 C 0.2363(5) 0.8478(6) 0.8516(5) 0.036(3) Uani 1 1 d . . .
C37 C 0.2664(6) 0.8835(6) 0.8969(5) 0.041(3) Uani 1 1 d . . .
H37A H 0.3016 0.8561 0.9225 0.049 Uiso 1 1 calc R . .
C38 C 0.2480(6) 0.9577(6) 0.9070(6) 0.050(3) Uani 1 1 d . B .
C39 C 0.1969(7) 0.9950(7) 0.8677(7) 0.072(4) Uani 1 1 d . . .
H39A H 0.1829 1.0456 0.8735 0.086 Uiso 1 1 calc R . .
C40 C 0.1643(7) 0.9625(8) 0.8194(7) 0.073(4) Uani 1 1 d . . .
C41 C 0.1864(6) 0.8874(7) 0.8138(6) 0.049(3) Uani 1 1 d . . .
C42 C 0.2855(6) 0.9965(6) 0.9545(6) 0.060(3) Uani 1 1 d . . .
C43 C 0.2681(14) 1.0832(13) 0.9475(12) 0.063(7) Uiso 0.50 1 d P B 1
H43A H 0.3017 1.1095 0.9092 0.095 Uiso 0.50 1 calc PR B 1
H43B H 0.2772 1.1025 0.9878 0.095 Uiso 0.50 1 calc PR B 1
H43C H 0.2143 1.0921 0.9410 0.095 Uiso 0.50 1 calc PR B 1
C44 C 0.3770(10) 0.9933(12) 0.9350(9) 0.037(5) Uiso 0.50 1 d P B 1
H44A H 0.3916 0.9455 0.9181 0.055 Uiso 0.50 1 calc PR B 1
H44B H 0.4015 0.9962 0.9744 0.055 Uiso 0.50 1 calc PR B 1
H44C H 0.3937 1.0360 0.9007 0.055 Uiso 0.50 1 calc PR B 1
C45 C 0.2575(15) 0.9564(14) 1.0206(11) 0.060(7) Uiso 0.50 1 d P B 1
H45A H 0.2787 0.9048 1.0251 0.090 Uiso 0.50 1 calc PR B 1
H45B H 0.2013 0.9540 1.0266 0.090 Uiso 0.50 1 calc PR B 1
H45C H 0.2737 0.9835 1.0544 0.090 Uiso 0.50 1 calc PR B 1
C43' C 0.230(2) 1.059(2) 0.9862(18) 0.131(12) Uiso 0.50 1 d P B 2
H43D H 0.2185 1.0984 0.9510 0.196 Uiso 0.50 1 calc PR B 2
H43E H 0.2564 1.0810 1.0178 0.196 Uiso 0.50 1 calc PR B 2
H43F H 0.1828 1.0343 1.0094 0.196 Uiso 0.50 1 calc PR B 2
C44' C 0.351(2) 1.034(2) 0.9194(16) 0.114(11) Uiso 0.50 1 d P B 2
H44D H 0.3861 0.9970 0.8995 0.170 Uiso 0.50 1 calc PR B 2
H44E H 0.3771 1.0581 0.9498 0.170 Uiso 0.50 1 calc PR B 2
H44F H 0.3365 1.0724 0.8843 0.170 Uiso 0.50 1 calc PR B 2
C45' C 0.3021(17) 0.9420(16) 1.0219(13) 0.082(9) Uiso 0.50 1 d P B 2
H45D H 0.3342 0.8989 1.0100 0.124 Uiso 0.50 1 calc PR B 2
H45E H 0.2533 0.9233 1.0476 0.124 Uiso 0.50 1 calc PR B 2
H45F H 0.3289 0.9710 1.0485 0.124 Uiso 0.50 1 calc PR B 2
C46 C 0.1112(8) 1.0074(8) 0.7763(8) 0.109(5) Uani 1 1 d . . .
H46A H 0.0946 0.9752 0.7464 0.163 Uiso 1 1 calc R . .
H46B H 0.1385 1.0516 0.7502 0.163 Uiso 1 1 calc R . .
H46C H 0.0663 1.0243 0.8046 0.163 Uiso 1 1 calc R . .
C47 C 0.0904(6) 0.8134(6) 0.7783(5) 0.046(3) Uani 1 1 d . . .
H47A H 0.0461 0.8488 0.7817 0.055 Uiso 1 1 calc R . .
H47B H 0.0887 0.7793 0.8210 0.055 Uiso 1 1 calc R . .
C48 C 0.0872(5) 0.7679(6) 0.7225(5) 0.048(3) Uani 1 1 d . . .
H48A H 0.1320 0.7332 0.7191 0.058 Uiso 1 1 calc R . .
H48B H 0.0400 0.7369 0.7316 0.058 Uiso 1 1 calc R . .
C49 C 0.1318(6) 0.8106(6) 0.6042(5) 0.033(3) Uani 1 1 d . . .
C50 C 0.1341(6) 0.8760(5) 0.5496(5) 0.032(2) Uani 1 1 d . . .
C51 C 0.0867(5) 0.9402(7) 0.5488(6) 0.046(3) Uani 1 1 d . . .
H51A H 0.0465 0.9440 0.5844 0.055 Uiso 1 1 calc R . .
C52 C 0.0989(6) 0.9982(6) 0.4959(6) 0.045(3) Uani 1 1 d . . .
H52A H 0.0675 1.0425 0.4948 0.054 Uiso 1 1 calc R . .
C53 C 0.1564(6) 0.9910(6) 0.4455(5) 0.039(3) Uani 1 1 d . . .
H53A H 0.1658 1.0302 0.4087 0.047 Uiso 1 1 calc R . .
C54 C 0.2009(5) 0.9263(6) 0.4482(5) 0.028(2) Uani 1 1 d . . .
C55 C 0.2649(5) 0.9139(6) 0.3960(5) 0.030(2) Uani 1 1 d . . .
C56 C 0.3330(6) 0.9576(6) 0.2941(6) 0.037(3) Uani 1 1 d . . .
C57 C 0.3700(6) 0.8857(6) 0.2976(6) 0.037(3) Uani 1 1 d . . .
C58 C 0.3513(7) 1.0200(6) 0.2387(5) 0.041(3) Uani 1 1 d . . .
C59 C 0.2909(7) 1.0671(7) 0.2196(6) 0.057(3) Uani 1 1 d . . .
H59A H 0.2402 1.0575 0.2418 0.068 Uiso 1 1 calc R . .
C60 C 0.3043(10) 1.1277(7) 0.1685(7) 0.077(4) Uani 1 1 d . . .
H60A H 0.2632 1.1598 0.1564 0.092 Uiso 1 1 calc R . .
C61 C 0.3773(11) 1.1407(8) 0.1356(7) 0.081(4) Uani 1 1 d . . .
H61A H 0.3866 1.1805 0.0993 0.098 Uiso 1 1 calc R . .
C62 C 0.4375(9) 1.0955(8) 0.1554(6) 0.072(4) Uani 1 1 d . . .
H62A H 0.4882 1.1060 0.1335 0.087 Uiso 1 1 calc R . .
C63 C 0.4252(7) 1.0351(6) 0.2069(6) 0.050(3) Uani 1 1 d . . .
H63A H 0.4670 1.0047 0.2200 0.061 Uiso 1 1 calc R . .
C64 C 0.4241(7) 0.8628(6) 0.2425(6) 0.046(3) Uani 1 1 d . . .
C65 C 0.4039(7) 0.8678(6) 0.1795(7) 0.057(3) Uani 1 1 d . . .
H65A H 0.3542 0.8858 0.1720 0.068 Uiso 1 1 calc R . .
C66 C 0.4541(10) 0.8471(7) 0.1279(7) 0.074(4) Uani 1 1 d . . .
H66A H 0.4399 0.8514 0.0847 0.089 Uiso 1 1 calc R . .
C67 C 0.5238(9) 0.8208(7) 0.1392(7) 0.066(3) Uani 1 1 d . . .
H67A H 0.5585 0.8062 0.1034 0.079 Uiso 1 1 calc R . .
C68 C 0.5469(8) 0.8141(6) 0.2015(8) 0.071(4) Uani 1 1 d . . .
H68A H 0.5966 0.7955 0.2085 0.085 Uiso 1 1 calc R . .
C69 C 0.4942(8) 0.8357(6) 0.2544(6) 0.056(3) Uani 1 1 d . . .
H69A H 0.5079 0.8313 0.2978 0.067 Uiso 1 1 calc R . .
C70 C 0.3428(6) 0.7474(5) 0.8520(5) 0.031(2) Uani 1 1 d . . .
C71 C 0.3598(6) 0.7127(5) 0.9128(5) 0.036(2) Uani 1 1 d . . .
H71A H 0.3190 0.7022 0.9485 0.043 Uiso 1 1 calc R . .
C72 C 0.4340(6) 0.6926(5) 0.9238(5) 0.036(3) Uani 1 1 d . C .
C73 C 0.4919(6) 0.7064(5) 0.8708(5) 0.034(2) Uani 1 1 d . . .
H73A H 0.5430 0.6920 0.8771 0.041 Uiso 1 1 calc R . .
C74 C 0.4779(6) 0.7408(5) 0.8084(5) 0.035(3) Uani 1 1 d . . .
C75 C 0.4044(6) 0.7631(5) 0.8008(5) 0.029(2) Uani 1 1 d . . .
C76 C 0.4527(6) 0.6573(5) 0.9922(5) 0.049(3) Uani 1 1 d D . .
C77 C 0.4282(12) 0.7111(12) 1.0375(10) 0.072(6) Uiso 0.60 1 d P C 1
H77A H 0.4609 0.7561 1.0259 0.109 Uiso 0.60 1 calc PR C 1
H77B H 0.4326 0.6876 1.0830 0.109 Uiso 0.60 1 calc PR C 1
H77C H 0.3747 0.7258 1.0344 0.109 Uiso 0.60 1 calc PR C 1
C78 C 0.5329(11) 0.6288(13) 0.9921(10) 0.077(6) Uiso 0.60 1 d P C 1
H78A H 0.5687 0.6713 0.9780 0.116 Uiso 0.60 1 calc PR C 1
H78B H 0.5433 0.5915 0.9613 0.116 Uiso 0.60 1 calc PR C 1
H78C H 0.5397 0.6048 1.0369 0.116 Uiso 0.60 1 calc PR C 1
C79 C 0.3976(10) 0.5831(10) 1.0173(9) 0.056(5) Uiso 0.60 1 d P C 1
H79A H 0.4084 0.5589 1.0610 0.083 Uiso 0.60 1 calc PR C 1
H79B H 0.4078 0.5469 0.9855 0.083 Uiso 0.60 1 calc PR C 1
H79C H 0.3437 0.5989 1.0205 0.083 Uiso 0.60 1 calc PR C 1
C77' C 0.3872(11) 0.6665(15) 1.0497(11) 0.058(8) Uiso 0.40 1 d PD C 2
H77D H 0.3892 0.7174 1.0619 0.087 Uiso 0.40 1 calc PR C 2
H77E H 0.3935 0.6285 1.0881 0.087 Uiso 0.40 1 calc PR C 2
H77F H 0.3375 0.6594 1.0352 0.087 Uiso 0.40 1 calc PR C 2
C78' C 0.5258(11) 0.6993(14) 1.0084(13) 0.062(8) Uiso 0.40 1 d PD C 2
H78D H 0.5380 0.7442 0.9751 0.093 Uiso 0.40 1 calc PR C 2
H78E H 0.5699 0.6645 1.0075 0.093 Uiso 0.40 1 calc PR C 2
H78F H 0.5141 0.7148 1.0525 0.093 Uiso 0.40 1 calc PR C 2
C79' C 0.4753(15) 0.5733(10) 0.9925(15) 0.081(10) Uiso 0.40 1 d PD C 2
H79D H 0.5296 0.5696 0.9741 0.122 Uiso 0.40 1 calc PR C 2
H79E H 0.4437 0.5500 0.9655 0.122 Uiso 0.40 1 calc PR C 2
H79F H 0.4671 0.5468 1.0382 0.122 Uiso 0.40 1 calc PR C 2
C80 C 0.5424(6) 0.7534(6) 0.7494(5) 0.049(3) Uani 1 1 d . . .
H80A H 0.5214 0.7784 0.7101 0.074 Uiso 1 1 calc R . .
H80B H 0.5648 0.7043 0.7405 0.074 Uiso 1 1 calc R . .
H80C H 0.5821 0.7854 0.7597 0.074 Uiso 1 1 calc R . .
C81 C 0.3923(5) 0.8808(5) 0.7303(4) 0.031(2) Uani 1 1 d . . .
H81A H 0.4460 0.8969 0.7291 0.038 Uiso 1 1 calc R . .
H81B H 0.3600 0.9006 0.7677 0.038 Uiso 1 1 calc R . .
C82 C 0.3642(5) 0.9100(5) 0.6667(4) 0.028(2) Uani 1 1 d . . .
H82A H 0.3108 0.8930 0.6685 0.033 Uiso 1 1 calc R . .
H82B H 0.3641 0.9661 0.6604 0.033 Uiso 1 1 calc R . .
C83 C 0.3864(6) 0.8445(5) 0.5686(4) 0.027(2) Uani 1 1 d . . .
C84 C 0.4449(5) 0.8093(5) 0.5205(5) 0.030(2) Uani 1 1 d . . .
C85 C 0.5229(6) 0.8195(6) 0.5113(5) 0.042(3) Uani 1 1 d . . .
H85A H 0.5457 0.8508 0.5366 0.050 Uiso 1 1 calc R . .
C86 C 0.5676(6) 0.7832(6) 0.4642(5) 0.046(3) Uani 1 1 d . . .
H86A H 0.6216 0.7906 0.4561 0.056 Uiso 1 1 calc R . .
C87 C 0.5340(6) 0.7362(5) 0.4290(5) 0.038(3) Uani 1 1 d . . .
H87A H 0.5642 0.7094 0.3978 0.045 Uiso 1 1 calc R . .
C88 C 0.4552(6) 0.7293(5) 0.4406(5) 0.029(2) Uani 1 1 d . . .
C89 C 0.4134(6) 0.6836(5) 0.4035(5) 0.030(2) Uani 1 1 d . . .
C90 C 0.4134(6) 0.6172(5) 0.3177(5) 0.029(2) Uani 1 1 d . . .
C91 C 0.3323(6) 0.6184(5) 0.3298(5) 0.032(2) Uani 1 1 d . . .
C92 C 0.4578(6) 0.5779(6) 0.2652(5) 0.038(3) Uani 1 1 d . . .
C93 C 0.5267(6) 0.6063(6) 0.2321(5) 0.039(3) Uani 1 1 d . . .
H93A H 0.5463 0.6509 0.2436 0.047 Uiso 1 1 calc R . .
C94 C 0.5684(6) 0.5716(7) 0.1824(5) 0.050(3) Uani 1 1 d . . .
H94A H 0.6151 0.5932 0.1591 0.060 Uiso 1 1 calc R . .
C95 C 0.5417(7) 0.5054(7) 0.1670(5) 0.053(3) Uani 1 1 d . . .
H95A H 0.5702 0.4815 0.1328 0.064 Uiso 1 1 calc R . .
C96 C 0.4743(7) 0.4736(6) 0.2007(6) 0.050(3) Uani 1 1 d . . .
H96A H 0.4573 0.4270 0.1909 0.060 Uiso 1 1 calc R . .
C97 C 0.4314(6) 0.5096(6) 0.2487(5) 0.043(3) Uani 1 1 d . . .
H97A H 0.3839 0.4886 0.2709 0.052 Uiso 1 1 calc R . .
C98 C 0.2799(6) 0.5942(6) 0.2874(5) 0.037(3) Uani 1 1 d . . .
C99 C 0.2888(6) 0.6197(6) 0.2206(6) 0.046(3) Uani 1 1 d . . .
H99A H 0.3299 0.6530 0.2014 0.055 Uiso 1 1 calc R . .
C100 C 0.2394(7) 0.5979(7) 0.1808(6) 0.058(3) Uani 1 1 d . . .
H10J H 0.2462 0.6167 0.1347 0.070 Uiso 1 1 calc R . .
C101 C 0.1802(8) 0.5489(8) 0.2080(7) 0.069(4) Uani 1 1 d . . .
H10K H 0.1469 0.5327 0.1804 0.083 Uiso 1 1 calc R . .
C102 C 0.1694(6) 0.5237(6) 0.2746(7) 0.059(3) Uani 1 1 d . . .
H10L H 0.1279 0.4905 0.2931 0.070 Uiso 1 1 calc R . .
C103 C 0.2173(6) 0.5455(6) 0.3153(5) 0.041(3) Uani 1 1 d . . .
H10M H 0.2088 0.5281 0.3617 0.049 Uiso 1 1 calc R . .
Yb2 Yb 0.13328(3) 0.26426(3) 1.41613(2) 0.0511(2) Uani 1 1 d D D .
O30 O 0.2373(4) 0.1839(4) 1.4080(3) 0.0504(18) Uani 1 1 d . D .
O31 O 0.1949(5) 0.3143(5) 1.4902(5) 0.087(3) Uani 1 1 d . D .
C999 C 0.2063(13) 0.2873(9) 1.5604(13) 0.181(11) Uani 1 1 d . D 1
H99B H 0.2368 0.3244 1.5760 0.272 Uiso 1 1 calc R D 1
H99C H 0.2333 0.2384 1.5628 0.272 Uiso 1 1 calc R D 1
H99D H 0.1562 0.2813 1.5885 0.272 Uiso 1 1 calc R D 1
C104 C 0.3006(6) 0.1857(7) 1.3542(5) 0.061(3) Uani 1 1 d . . .
H10N H 0.3366 0.1443 1.3649 0.091 Uiso 1 1 calc R D .
H10O H 0.3272 0.2344 1.3481 0.091 Uiso 1 1 calc R . .
H10P H 0.2809 0.1795 1.3132 0.091 Uiso 1 1 calc R . .
N700 N 0.0498(6) 0.1865(6) 1.5335(5) 0.060(3) Uani 1 1 d D . .
O701 O 0.0239(5) 0.2446(5) 1.5023(4) 0.069(2) Uani 1 1 d D D .
O702 O 0.1196(5) 0.1693(4) 1.5118(3) 0.0545(19) Uani 1 1 d D D .
O703 O 0.0149(5) 0.1470(5) 1.5805(4) 0.078(3) Uani 1 1 d D . .
N710 N 0.0290(6) 0.3764(7) 1.3771(6) 0.074(3) Uani 1 1 d D . .
O711 O 0.0296(4) 0.3127(5) 1.3615(4) 0.076(3) Uani 1 1 d D D .
O712 O 0.0752(6) 0.3880(4) 1.4171(4) 0.074(2) Uani 1 1 d D D .
O713 O -0.0116(5) 0.4286(5) 1.3562(5) 0.097(3) Uani 1 1 d D . .
O723 O 0.2946(7) 0.3770(6) 1.2708(7) 0.136(4) Uani 1 1 d . . .
N720 N 0.2300(14) 0.3447(10) 1.3187(10) 0.056(5) Uiso 0.60 1 d P D 1
O721 O 0.1831(10) 0.3146(9) 1.3031(8) 0.093(5) Uiso 0.60 1 d P D 1
O722 O 0.2468(12) 0.3491(11) 1.3759(11) 0.111(7) Uiso 0.60 1 d P D 1
O621 O 0.1959(13) 0.3360(11) 1.3448(12) 0.059(6) Uiso 0.40 1 d P D 2
O622 O 0.3109(16) 0.3857(16) 1.3744(13) 0.113(8) Uiso 0.40 1 d P D 2
N620 N 0.267(2) 0.3609(19) 1.337(2) 0.082(10) Uiso 0.40 1 d P D 2
N730 N 0.0921(5) 0.1491(6) 1.3315(5) 0.061(3) Uani 1 1 d D . .
O732 O 0.0711(4) 0.1588(4) 1.3904(5) 0.067(2) Uani 1 1 d D D .
O731 O 0.1361(7) 0.2088(7) 1.3088(5) 0.080(3) Uiso 0.70 1 d PD D 1
O733 O 0.0638(7) 0.1092(7) 1.3016(6) 0.054(4) Uiso 0.70 1 d PD D 1
O633 O 0.0464(11) 0.0879(12) 1.3252(11) 0.019(6) Uiso 0.30 1 d P D 2
O634 O 0.1556(12) 0.1500(12) 1.2900(10) 0.039(5) Uiso 0.30 1 d P D 2
N800 N 0.4441(5) 0.9954(6) 0.4049(4) 0.041(2) Uani 1 1 d D . .
O801 O 0.4938(5) 0.9547(4) 0.3792(4) 0.072(2) Uani 1 1 d D . .
O802 O 0.3964(4) 0.9669(4) 0.4548(4) 0.0557(19) Uani 1 1 d D . .
O803 O 0.4389(3) 1.0640(4) 0.3849(3) 0.0401(17) Uani 1 1 d D . .
N810 N 0.2957(5) 0.3651(7) 0.7171(7) 0.074(3) Uani 1 1 d D . .
O811 O 0.3166(6) 0.3673(7) 0.6576(6) 0.112(4) Uani 1 1 d D . .
O812 O 0.3007(6) 0.3030(6) 0.7557(6) 0.122(4) Uani 1 1 d D . .
O813 O 0.2709(4) 0.4202(5) 0.7414(4) 0.056(2) Uani 1 1 d D . .

loop_
_atom_site_aniso_label
_atom_site_aniso_U_11
_atom_site_aniso_U_22
_atom_site_aniso_U_33
_atom_site_aniso_U_23
_atom_site_aniso_U_13
_atom_site_aniso_U_12
Yb1 0.0287(3) 0.0125(3) 0.0378(3) -0.0060(2) -0.0070(2) -0.00054(19)
O1 0.035(4) 0.016(4) 0.043(4) -0.004(3) -0.012(3) 0.001(3)
O2 0.033(4) 0.016(4) 0.050(4) -0.006(3) -0.009(3) 0.009(3)
O3 0.020(4) 0.019(4) 0.037(4) -0.010(3) -0.006(3) -0.002(3)
O4 0.062(5) 0.026(4) 0.039(5) -0.009(3) -0.007(4) 0.008(4)
O5 0.038(5) 0.053(5) 0.068(5) 0.006(4) -0.005(4) -0.001(4)
O6 0.052(4) 0.019(4) 0.038(5) -0.012(3) -0.003(3) -0.009(3)
N1 0.030(4) 0.008(4) 0.045(5) -0.004(4) -0.011(4) -0.005(3)
N2 0.028(5) 0.013(5) 0.042(5) -0.002(5) -0.010(5) -0.003(4)
N3 0.024(4) 0.009(4) 0.046(5) -0.004(4) -0.007(5) -0.007(4)
N4 0.032(5) 0.017(5) 0.043(6) -0.013(5) -0.013(4) -0.004(4)
N5 0.031(5) 0.011(5) 0.050(6) -0.001(4) -0.018(5) -0.001(4)
N6 0.031(6) 0.014(5) 0.049(5) -0.011(4) -0.006(5) -0.003(4)
N7 0.039(5) 0.019(5) 0.036(5) -0.002(5) -0.011(4) 0.009(4)
N8 0.037(5) 0.026(6) 0.047(6) -0.008(6) -0.005(5) -0.004(4)
N9 0.035(5) 0.009(4) 0.045(5) -0.007(4) -0.005(5) -0.004(4)
N10 0.028(5) 0.020(5) 0.048(5) -0.011(5) -0.007(4) -0.001(4)
N11 0.042(6) 0.020(6) 0.051(6) -0.011(6) -0.018(5) -0.004(4)
N12 0.045(5) 0.019(5) 0.039(5) -0.012(4) -0.008(5) 0.004(4)
N13 0.051(5) 0.016(5) 0.034(5) -0.002(4) -0.008(4) -0.009(4)
N14 0.036(5) 0.032(6) 0.052(6) -0.005(5) -0.003(5) 0.011(4)
N15 0.026(4) 0.016(4) 0.043(5) -0.004(4) -0.008(4) -0.005(4)
C1 0.041(7) 0.020(7) 0.038(6) -0.002(5) -0.002(5) -0.007(5)
C2 0.046(7) 0.024(7) 0.040(7) -0.002(6) -0.008(6) -0.001(5)
C3 0.045(7) 0.031(7) 0.040(7) -0.008(5) -0.004(6) -0.012(6)
C4 0.049(7) 0.050(8) 0.040(7) -0.013(6) -0.006(6) -0.013(6)
C5 0.065(8) 0.051(8) 0.058(9) -0.005(7) 0.004(7) -0.036(6)
C6 0.075(8) 0.030(7) 0.054(8) -0.010(6) -0.011(7) -0.020(7)
C7 0.051(7) 0.019(7) 0.035(7) -0.003(6) -0.009(6) -0.001(6)
C8 0.049(7) 0.096(10) 0.055(8) -0.016(7) 0.002(6) -0.031(7)
C12 0.102(10) 0.052(8) 0.073(9) -0.018(7) -0.007(7) -0.035(7)
C13 0.062(7) 0.021(6) 0.038(7) -0.008(5) -0.017(6) 0.000(6)
C14 0.058(7) 0.023(6) 0.033(7) -0.008(5) -0.013(6) -0.005(5)
C15 0.039(6) 0.011(7) 0.034(7) -0.009(5) -0.004(5) 0.008(5)
C16 0.048(3) 0.016(3) 0.045(3) -0.005(2) -0.011(2) -0.006(2)
C17 0.048(3) 0.016(3) 0.045(3) -0.005(2) -0.011(2) -0.006(2)
C18 0.048(3) 0.016(3) 0.045(3) -0.005(2) -0.011(2) -0.006(2)
C19 0.048(3) 0.016(3) 0.045(3) -0.005(2) -0.011(2) -0.006(2)
C20 0.048(3) 0.016(3) 0.045(3) -0.005(2) -0.011(2) -0.006(2)
C21 0.021(5) 0.020(7) 0.041(6) -0.011(5) -0.003(5) -0.005(5)
C22 0.030(6) 0.019(7) 0.044(7) -0.006(6) -0.006(5) 0.001(6)
C23 0.015(5) 0.028(7) 0.040(7) -0.013(6) 0.000(5) 0.015(5)
C24 0.035(6) 0.022(7) 0.041(6) -0.012(5) -0.011(5) -0.010(6)
C25 0.045(7) 0.046(9) 0.040(6) -0.010(5) -0.015(6) -0.006(6)
C26 0.073(8) 0.039(8) 0.050(7) -0.002(6) -0.014(7) -0.026(7)
C27 0.064(8) 0.064(10) 0.073(9) 0.004(8) -0.032(7) -0.040(8)
C28 0.061(8) 0.057(10) 0.097(10) 0.008(7) -0.055(8) -0.010(7)
C29 0.054(7) 0.026(7) 0.072(8) 0.005(6) -0.017(7) -0.005(6)
C30 0.024(5) 0.030(8) 0.038(7) -0.002(6) -0.008(4) 0.002(5)
C31 0.067(8) 0.025(7) 0.054(8) -0.020(7) -0.005(6) 0.004(5)
C32 0.098(9) 0.041(9) 0.034(8) -0.003(7) -0.006(6) -0.005(7)
C33 0.094(9) 0.024(9) 0.053(9) 0.008(6) -0.009(6) -0.002(6)
C34 0.067(7) 0.022(7) 0.033(7) -0.003(7) -0.008(5) 0.007(5)
C35 0.031(6) 0.018(7) 0.045(7) -0.011(6) -0.006(5) 0.003(5)
C36 0.027(6) 0.039(8) 0.041(7) -0.011(6) 0.003(5) -0.005(6)
C37 0.046(7) 0.022(8) 0.047(7) 0.002(6) 0.012(6) 0.000(5)
C38 0.043(7) 0.026(8) 0.076(8) -0.011(7) 0.005(6) -0.001(6)
C39 0.064(9) 0.032(8) 0.121(11) -0.020(8) -0.008(8) 0.002(7)
C40 0.053(8) 0.044(10) 0.117(12) 0.002(8) -0.017(8) 0.007(7)
C41 0.046(7) 0.046(9) 0.054(8) -0.013(7) -0.001(7) -0.002(7)
C42 0.066(8) 0.027(7) 0.086(9) -0.029(7) 0.015(7) -0.003(6)
C46 0.088(10) 0.053(9) 0.199(17) -0.021(10) -0.070(11) 0.018(8)
C47 0.043(7) 0.042(7) 0.048(7) -0.007(6) 0.006(5) 0.007(6)
C48 0.030(6) 0.052(8) 0.060(8) -0.008(7) 0.000(5) 0.012(5)
C49 0.026(6) 0.022(8) 0.049(8) 0.002(7) -0.013(6) -0.015(6)
C50 0.022(6) 0.021(7) 0.057(8) -0.017(6) -0.006(6) 0.002(5)
C51 0.022(6) 0.046(8) 0.068(8) -0.017(7) 0.003(5) -0.003(6)
C52 0.038(7) 0.019(7) 0.076(8) -0.004(7) -0.007(7) -0.003(5)
C53 0.036(7) 0.020(7) 0.061(8) 0.004(5) -0.013(7) -0.009(6)
C54 0.020(6) 0.021(7) 0.048(7) -0.007(6) -0.015(6) -0.002(6)
C55 0.034(7) 0.019(7) 0.038(7) 0.008(6) -0.014(6) -0.018(6)
C56 0.045(7) 0.016(8) 0.054(8) -0.006(6) -0.020(7) -0.011(6)
C57 0.045(7) 0.020(8) 0.047(8) -0.003(7) -0.013(6) -0.014(6)
C58 0.069(9) 0.017(7) 0.043(7) -0.001(6) -0.024(7) -0.011(7)
C59 0.076(9) 0.040(8) 0.056(8) -0.001(7) -0.019(7) -0.030(7)
C60 0.113(13) 0.045(9) 0.075(10) 0.022(8) -0.044(9) -0.025(8)
C61 0.132(14) 0.052(10) 0.062(9) 0.010(7) -0.032(11) -0.039(11)
C62 0.111(12) 0.054(9) 0.051(8) -0.004(8) 0.001(8) -0.047(9)
C63 0.074(10) 0.023(7) 0.056(8) -0.008(7) -0.008(7) -0.017(6)
C64 0.060(9) 0.022(6) 0.054(10) 0.001(6) -0.007(7) -0.012(6)
C65 0.074(9) 0.042(8) 0.057(9) -0.015(6) -0.008(8) -0.009(6)
C66 0.093(11) 0.060(9) 0.076(11) -0.026(8) -0.013(10) -0.017(8)
C67 0.092(12) 0.045(8) 0.058(10) -0.019(6) 0.008(8) -0.007(7)
C68 0.083(10) 0.026(7) 0.097(12) 0.006(7) -0.004(10) -0.008(6)
C69 0.065(9) 0.043(8) 0.054(8) -0.005(6) 0.011(8) -0.004(7)
C70 0.047(7) 0.011(5) 0.036(7) -0.005(5) -0.006(6) -0.006(5)
C71 0.046(8) 0.026(6) 0.033(7) -0.003(5) 0.001(5) -0.004(5)
C72 0.053(8) 0.020(6) 0.035(7) -0.001(5) -0.011(7) 0.000(5)
C73 0.044(7) 0.019(6) 0.038(7) 0.002(5) -0.009(6) 0.003(5)
C74 0.048(8) 0.008(6) 0.052(8) -0.017(5) -0.006(6) 0.001(5)
C75 0.051(8) 0.013(6) 0.025(7) -0.007(5) -0.005(6) -0.002(5)
C76 0.067(8) 0.031(7) 0.051(7) -0.006(6) -0.013(6) 0.002(6)
C80 0.047(7) 0.048(7) 0.048(7) 0.002(5) 0.001(6) 0.003(5)
C81 0.045(6) 0.014(7) 0.036(6) -0.002(5) -0.010(5) -0.006(4)
C82 0.030(5) 0.014(5) 0.039(6) -0.007(5) 0.005(5) -0.005(4)
C83 0.038(8) 0.007(6) 0.034(6) -0.001(5) -0.006(6) -0.001(5)
C84 0.021(7) 0.027(6) 0.043(6) -0.005(5) -0.005(5) -0.001(5)
C85 0.040(8) 0.037(7) 0.055(7) -0.021(6) -0.013(6) 0.000(6)
C86 0.029(6) 0.051(7) 0.067(7) -0.039(7) -0.006(6) 0.017(6)
C87 0.049(9) 0.023(6) 0.046(7) -0.020(5) -0.009(6) 0.002(5)
C88 0.019(7) 0.025(6) 0.042(6) -0.013(5) 0.000(5) 0.004(5)
C89 0.044(8) 0.010(6) 0.038(7) -0.006(5) -0.012(6) 0.002(5)
C90 0.039(8) 0.017(6) 0.029(6) -0.007(5) 0.003(6) 0.007(5)
C91 0.047(8) 0.009(6) 0.040(7) -0.014(5) -0.003(6) 0.006(5)
C92 0.041(8) 0.020(7) 0.053(7) -0.003(6) -0.014(6) 0.001(6)
C93 0.042(7) 0.037(7) 0.043(7) -0.019(6) -0.010(6) 0.003(6)
C94 0.049(7) 0.063(9) 0.039(7) -0.010(7) -0.002(6) 0.007(7)
C95 0.068(9) 0.062(10) 0.037(7) -0.029(7) -0.016(7) 0.034(7)
C96 0.068(9) 0.037(7) 0.049(7) -0.019(6) -0.011(7) 0.019(7)
C97 0.054(7) 0.033(7) 0.041(7) -0.002(6) -0.003(6) 0.003(6)
C98 0.039(7) 0.034(7) 0.043(8) -0.024(6) -0.003(6) 0.007(6)
C99 0.051(7) 0.046(7) 0.043(8) -0.010(6) -0.009(6) -0.003(6)
C100 0.057(8) 0.059(8) 0.056(8) -0.006(7) -0.002(7) -0.013(7)
C101 0.085(11) 0.083(10) 0.051(9) -0.027(8) -0.032(8) 0.015(9)
C102 0.042(7) 0.044(8) 0.097(12) -0.029(8) -0.013(7) -0.010(6)
C103 0.039(7) 0.035(7) 0.050(7) -0.023(6) 0.008(6) -0.002(6)
Yb2 0.0571(4) 0.0291(3) 0.0644(4) -0.0085(3) 0.0009(3) 0.0085(3)
O30 0.047(4) 0.050(5) 0.050(4) -0.004(4) 0.005(4) -0.006(3)
O31 0.083(6) 0.063(6) 0.123(8) -0.042(6) -0.008(6) -0.009(5)
C999 0.22(2) 0.060(12) 0.31(3) -0.074(16) -0.14(2) 0.024(13)
C104 0.055(7) 0.058(8) 0.063(8) 0.003(6) -0.001(7) -0.003(6)
N700 0.047(8) 0.064(9) 0.066(8) -0.031(7) 0.024(6) 0.002(7)
O701 0.078(6) 0.044(6) 0.081(6) -0.008(5) 0.002(5) 0.019(5)
O702 0.063(6) 0.037(5) 0.059(5) -0.003(4) 0.005(4) -0.007(4)
O703 0.082(6) 0.061(6) 0.072(6) -0.008(5) 0.047(5) -0.003(5)
N710 0.053(7) 0.058(10) 0.096(9) 0.015(8) -0.001(6) 0.036(7)
O711 0.077(6) 0.017(5) 0.135(8) -0.014(5) -0.010(5) 0.014(4)
O712 0.098(7) 0.037(5) 0.085(6) -0.015(4) -0.004(5) 0.019(5)
O713 0.078(6) 0.058(7) 0.139(8) 0.011(6) 0.007(6) 0.022(6)
O723 0.140(10) 0.069(7) 0.187(13) -0.010(7) 0.006(9) 0.022(7)
N730 0.030(6) 0.075(8) 0.079(8) -0.004(7) -0.017(6) -0.002(5)
O732 0.064(5) 0.063(6) 0.085(6) -0.038(5) -0.021(5) 0.027(4)
N800 0.043(6) 0.031(7) 0.053(6) -0.004(6) -0.016(5) -0.015(6)
O801 0.077(6) 0.039(5) 0.100(7) -0.032(5) 0.002(5) 0.008(5)
O802 0.052(5) 0.037(5) 0.074(5) 0.011(4) -0.012(5) -0.009(4)
O803 0.039(4) 0.020(5) 0.060(5) 0.004(4) -0.013(3) -0.004(3)
N810 0.060(7) 0.039(9) 0.141(13) -0.036(10) -0.047(8) 0.008(6)
O811 0.095(7) 0.157(11) 0.110(8) -0.097(8) -0.034(7) 0.034(7)
O812 0.118(8) 0.035(6) 0.226(13) -0.003(7) -0.093(8) 0.006(5)
O813 0.070(5) 0.028(5) 0.071(5) -0.003(4) -0.017(4) -0.008(4)

loop_
_atom_type_symbol
_atom_type_description
_atom_type_scat_dispersion_real
_atom_type_scat_dispersion_imag
_atom_type_scat_source
C C 0.0033 0.0016 'International Tables Vol C Tables 4.2.6.8 and 6.1.1.4'
H H 0.0000 0.0000 'International Tables Vol C Tables 4.2.6.8 and 6.1.1.4'
N N 0.0061 0.0033 'International Tables Vol C Tables 4.2.6.8 and 6.1.1.4'
O O 0.0106 0.0060 'International Tables Vol C Tables 4.2.6.8 and 6.1.1.4'
Yb Yb -0.3850 5.5486 'International Tables Vol C Tables 4.2.6.8 and 6.1.1.4'

loop_
_geom_angle_atom_site_label_1
_geom_angle_atom_site_label_2
_geom_angle_atom_site_label_3
_geom_angle
O3 Yb1 O1 79.1(2)
O3 Yb1 O2 77.9(2)
O1 Yb1 O2 77.5(2)
O3 Yb1 N2 72.7(2)
O1 Yb1 N2 137.6(2)
O2 Yb1 N2 66.3(3)
O3 Yb1 N3 66.3(2)
O1 Yb1 N3 74.3(2)
O2 Yb1 N3 137.7(2)
N2 Yb1 N3 119.5(2)
O3 Yb1 N1 137.9(2)
O1 Yb1 N1 66.0(2)
O2 Yb1 N1 72.4(2)
N2 Yb1 N1 118.9(2)
N3 Yb1 N1 121.4(2)
O3 Yb1 N6 130.3(3)
O1 Yb1 N6 89.0(2)
O2 Yb1 N6 146.1(2)
N2 Yb1 N6 133.3(3)
N3 Yb1 N6 64.0(3)
N1 Yb1 N6 73.8(2)
O3 Yb1 N4 144.7(2)
O1 Yb1 N4 129.8(3)
O2 Yb1 N4 88.5(2)
N2 Yb1 N4 72.0(2)
N3 Yb1 N4 133.8(2)
N1 Yb1 N4 63.8(3)
N6 Yb1 N4 76.5(2)
O3 Yb1 N5 89.0(2)
O1 Yb1 N5 146.3(2)
O2 Yb1 N5 130.9(3)
N2 Yb1 N5 64.6(3)
N3 Yb1 N5 72.0(2)
N1 Yb1 N5 133.0(2)
N6 Yb1 N5 74.8(3)
N4 Yb1 N5 75.5(2)
O3 Yb1 C49 71.4(2)
O1 Yb1 C49 94.1(2)
O2 Yb1 C49 19.2(2)
N2 Yb1 C49 47.4(3)
N3 Yb1 C49 137.6(2)
N1 Yb1 C49 87.8(2)
N6 Yb1 C49 158.2(2)
N4 Yb1 C49 85.0(2)
N5 Yb1 C49 112.0(3)
O3 Yb1 C83 18.8(2)
O1 Yb1 C83 73.7(2)
O2 Yb1 C83 94.4(2)
N2 Yb1 C83 87.5(2)
N3 Yb1 C83 47.6(2)
N1 Yb1 C83 139.4(2)
N6 Yb1 C83 111.6(3)
N4 Yb1 C83 156.2(2)
N5 Yb1 C83 84.9(2)
C49 Yb1 C83 90.0(2)
O3 Yb1 C15 95.1(2)
O1 Yb1 C15 19.2(2)
O2 Yb1 C15 70.5(2)
N2 Yb1 C15 136.6(3)
N3 Yb1 C15 90.3(2)
N1 Yb1 C15 47.2(2)
N6 Yb1 C15 86.6(2)
N4 Yb1 C15 110.9(3)
N5 Yb1 C15 158.5(3)
C49 Yb1 C15 89.3(2)
C83 Yb1 C15 92.2(2)
C15 O1 Yb1 124.6(6)
C49 O2 Yb1 122.8(6)
C83 O3 Yb1 125.0(5)
C7 O4 C13 114.1(7)
C41 O5 C47 118.2(7)
C75 O6 C81 113.8(6)
C20 N1 C16 118.8(7)
C20 N1 Yb1 123.5(6)
C16 N1 Yb1 117.6(5)
C50 N2 C54 118.9(8)
C50 N2 Yb1 118.0(6)
C54 N2 Yb1 123.1(6)
C88 N3 C84 118.6(7)
C88 N3 Yb1 123.1(6)
C84 N3 Yb1 118.3(6)
C21 N4 N7 118.9(7)
C21 N4 Yb1 120.9(6)
N7 N4 Yb1 119.1(6)
C55 N5 N8 117.8(8)
C55 N5 Yb1 119.3(7)
N8 N5 Yb1 122.8(6)
C89 N6 N9 117.8(7)
C89 N6 Yb1 121.0(6)
N9 N6 Yb1 119.5(6)
N4 N7 C23 118.9(7)
C57 N8 N5 119.8(8)
C91 N9 N6 119.7(7)
C22 N10 C21 118.8(8)
C56 N11 C55 117.6(8)
C90 N12 C89 115.9(8)
C15 N13 C14 125.0(8)
C15 N13 H13C 117.5
C14 N13 H13C 117.5
C49 N14 C48 125.7(8)
C49 N14 H14C 117.1
C48 N14 H14C 117.1
C83 N15 C82 124.2(7)
C83 N15 H15A 117.9
C82 N15 H15A 117.9
C36 C1 C2 113.5(8)
C36 C1 C70 113.9(8)
C2 C1 C70 112.4(7)
C36 C1 H1A 105.4
C2 C1 H1A 105.4
C70 C1 H1A 105.4
C7 C2 C3 118.5(9)
C7 C2 C1 119.5(9)
C3 C2 C1 121.8(9)
C4 C3 C2 122.6(9)
C4 C3 H3A 118.7
C2 C3 H3A 118.7
C3 C4 C5 116.2(9)
C3 C4 C8 123.9(9)
C5 C4 C8 119.9(10)
C6 C5 C4 123.1(10)
C6 C5 H5A 118.4
C4 C5 H5A 118.4
C5 C6 C7 118.6(9)
C5 C6 C12 121.3(11)
C7 C6 C12 120.1(11)
C6 C7 C2 120.7(9)
C6 C7 O4 120.5(9)
C2 C7 O4 118.5(9)
C11 C8 C9 117.6(13)
C11 C8 C11' 11(4)
C9 C8 C11' 116(2)
C11 C8 C4 112.8(11)
C9 C8 C4 113.2(11)
C11' C8 C4 121(3)
C11 C8 C10" 127.8(17)
C9 C8 C10" 34.9(12)
C11' C8 C10" 119(3)
C4 C8 C10" 119.2(15)
C11 C8 C11" 47.1(13)
C9 C8 C11" 136.0(16)
C11' C8 C11" 39(3)
C4 C8 C11" 110.2(14)
C10" C8 C11" 113.7(15)
C11 C8 C10' 123(3)
C9 C8 C10' 70(3)
C11' C8 C10' 111(2)
C4 C8 C10' 114(3)
C10" C8 C10' 36(3)
C11" C8 C10' 86(3)
C11 C8 C9' 85(4)
C9 C8 C9' 42(3)
C11' C8 C9' 90(4)
C4 C8 C9' 107(3)
C10" C8 C9' 76(3)
C11" C8 C9' 128(4)
C10' C8 C9' 111(2)
C11 C8 C9" 56.6(13)
C9 C8 C9" 73.5(13)
C11' C8 C9" 64(3)
C4 C8 C9" 103.4(14)
C10" C8 C9" 105.0(13)
C11" C8 C9" 103.3(13)
C10' C8 C9" 136(3)
C9' C8 C9" 32(3)
C11 C8 C10 105.2(11)
C9 C8 C10 103.3(10)
C11' C8 C10 95(3)
C4 C8 C10 102.7(10)
C10" C8 C10 68.5(14)
C11" C8 C10 59.6(13)
C10' C8 C10 33(3)
C9' C8 C10 142(3)
C9" C8 C10 152.7(15)
C11 C8 H9'B 122.4
C9 C8 H9'B 19.7
C11' C8 H9'B 125.2
C4 C8 H9'B 95.1
C10" C8 H9'B 50.2
C11" C8 H9'B 154.7
C10' C8 H9'B 84.4
C9' C8 H9'B 37.6
C9" C8 H9'B 68.8
C10 C8 H9'B 116.7
C11 C8 H10E 105.4
C9 C8 H10E 108.7
C11' C8 H10E 96.1
C4 C8 H10E 96.7
C10" C8 H10E 73.8
C11" C8 H10E 58.7
C10' C8 H10E 38.3
C9' C8 H10E 148.0
C9" C8 H10E 157.1
C10 C8 H10E 6.7
H9'B C8 H10E 120.7
C8 C9 H9A 112.5
C8 C9 H9B 114.7
H9A C9 H9B 109.5
C8 C9 H9C 100.8
H9A C9 H9C 109.5
H9B C9 H9C 109.5
C8 C9 H9'A 88.3
H9A C9 H9'A 53.5
H9B C9 H9'A 156.5
H9C C9 H9'A 68.3
C8 C9 H9'B 77.4
H9A C9 H9'B 155.6
H9B C9 H9'B 84.1
H9C C9 H9'B 46.1
H9'A C9 H9'B 106.7
C8 C9 H10G 90.9
H9A C9 H10G 37.1
H9B C9 H10G 94.1
H9C C9 H10G 145.7
H9'A C9 H10G 80.1
H9'B C9 H10G 166.1
C8 C9 H10I 125.3
H9A C9 H10I 96.7
H9B C9 H10I 13.4
H9C C9 H10I 111.9
H9'A C9 H10I 143.8
H9'B C9 H10I 94.7
H10G C9 H10I 85.8
C8 C10 H10A 110.6
C8 C10 H10B 111.7
H10A C10 H10B 109.5
C8 C10 H10C 106.0
H10A C10 H10C 109.5
H10B C10 H10C 109.5
C8 C10 H10D 94.4
H10A C10 H10D 33.9
H10B C10 H10D 142.8
H10C C10 H10D 86.9
C8 C10 H10E 34.1
H10A C10 H10E 139.9
H10B C10 H10E 82.2
H10C C10 H10E 101.6
H10D C10 H10E 128.3
C8 C10 H10F 89.6
H10A C10 H10F 96.5
H10B C10 H10F 136.4
H10C C10 H10F 27.0
H10D C10 H10F 66.3
H10E C10 H10F 100.2
C8 C10 H11I 87.0
H10A C10 H11I 97.9
H10B C10 H11I 34.7
H10C C10 H11I 142.4
H10D C10 H11I 128.1
H10E C10 H11I 69.5
H10F C10 H11I 165.5
C8 C10 H10H 79.1
H10A C10 H10H 88.4
H10B C10 H10H 152.5
H10C C10 H10H 43.4
H10D C10 H10H 55.4
H10E C10 H10H 97.6
H10F C10 H10H 16.3
H11I C10 H10H 166.0
C8 C11 H11A 108.5
C8 C11 H11B 108.4
H11A C11 H11B 109.5
C8 C11 H11C 111.5
H11A C11 H11C 109.5
H11B C11 H11C 109.5
C8 C11 H11D 111.7
H11A C11 H11D 7.4
H11B C11 H11D 113.6
H11C C11 H11D 102.1
C8 C11 H11E 103.5
H11A C11 H11E 105.5
H11B C11 H11E 8.3
H11C C11 H11E 117.8
H11D C11 H11E 110.5
C8 C11 H11F 111.0
H11A C11 H11F 97.8
H11B C11 H11F 120.8
H11C C11 H11F 13.3
H11D C11 H11F 90.4
H11E C11 H11F 129.1
C8 C11 H9"C 93.1
H11A C11 H9"C 115.5
H11B C11 H9"C 15.3
H11C C11 H9"C 117.4
H11D C11 H9"C 121.1
H11E C11 H9"C 12.2
H11F C11 H9"C 130.1
C8 C11 H11G 87.2
H11A C11 H11G 49.5
H11B C11 H11G 158.0
H11C C11 H11G 77.3
H11D C11 H11G 44.8
H11E C11 H11G 155.0
H11F C11 H11G 64.2
H9"C C11 H11G 163.7
C8 C11 H11H 105.1
H11A C11 H11H 109.0
H11B C11 H11H 116.1
H11C C11 H11H 7.6
H11D C11 H11H 101.6
H11E C11 H11H 124.4
H11F C11 H11H 11.3
H9"C C11 H11H 122.9
H11G C11 H11H 72.5
C8 C9' H9A 84.1
C8 C9' H9C 114.7
H9A C9' H9C 78.9
C8 C9' H9'A 103.4
H9A C9' H9'A 44.6
H9C C9' H9'A 106.4
C8 C9' H9'B 67.9
H9A C9' H9'B 65.0
H9C C9' H9'B 47.6
H9'A C9' H9'B 109.5
C8 C9' H9'C 145.4
H9A C9' H9'C 127.5
H9C C9' H9'C 66.1
H9'A C9' H9'C 109.5
H9'B C9' H9'C 109.5
C8 C9' H9"A 102.4
H9A C9' H9"A 89.0
H9C C9' H9"A 139.2
H9'A C9' H9"A 46.0
H9'B C9' H9"A 152.6
H9'C C9' H9"A 92.9
C8 C9' H9"B 121.2
H9A C9' H9"B 152.9
H9C C9' H9"B 81.3
H9'A C9' H9"B 126.8
H9'B C9' H9"B 113.0
H9'C C9' H9"B 25.5
H9"A C9' H9"B 94.0
C8 C10' H10A 107.0
C8 C10' H10C 112.3
H10A C10' H10C 92.3
C8 C10' H10D 125.1
H10A C10' H10D 41.9
H10C C10' H10D 112.5
C8 C10' H10E 64.5
H10A C10' H10E 67.6
H10C C10' H10E 65.2
H10D C10' H10E 109.5
C8 C10' H10F 124.3
H10A C10' H10F 121.8
H10C C10' H10F 46.2
H10D C10' H10F 109.5
H10E C10' H10F 109.5
C8 C10' H10G 90.4
H10A C10' H10G 88.9
H10C C10' H10G 155.7
H10D C10' H10G 55.3
H10E C10' H10G 136.5
H10F C10' H10G 114.0
C8 C10' H10H 121.5
H10A C10' H10H 131.3
H10C C10' H10H 67.0
H10D C10' H10H 104.3
H10E C10' H10H 128.9
H10F C10' H10H 20.8
H10G C10' H10H 94.3
C8 C11' H11A 119.1
C8 C11' H11B 93.1
H11A C11' H11B 101.7
C8 C11' H11C 108.5
H11A C11' H11C 129.6
H11B C11' H11C 90.9
C8 C11' H11D 124.6
H11A C11' H11D 11.3
H11B C11' H11D 109.9
H11C C11' H11D 120.2
C8 C11' H11E 88.8
H11A C11' H11E 100.4
H11B C11' H11E 5.9
H11C C11' H11E 96.0
H11D C11' H11E 109.5
C8 C11' H11F 112.5
H11A C11' H11F 119.9
H11B C11' H11F 104.1
H11C C11' H11F 14.3
H11D C11' H11F 109.5
H11E C11' H11F 109.5
C8 C11' H11G 97.4
H11A C11' H11G 66.0
H11B C11' H11G 166.7
H11C C11' H11G 93.5
H11D C11' H11G 57.2
H11E C11' H11G 166.4
H11F C11' H11G 79.4
C8 C11' H11H 103.9
H11A C11' H11H 130.6
H11B C11' H11H 98.8
H11C C11' H11H 8.8
H11D C11' H11H 120.2
H11E C11' H11H 103.7
H11F C11' H11H 10.7
H11G C11' H11H 86.6
C8 C9" H9C 75.3
C8 C9" H11B 90.8
H9C C9" H11B 165.4
C8 C9" H9'A 83.8
H9C C9" H9'A 55.7
H11B C9" H9'A 128.3
C8 C9" H9'C 110.0
H9C C9" H9'C 37.8
H11B C9" H9'C 151.7
H9'A C9" H9'C 74.6
C8 C9" H11E 79.1
H9C C9" H11E 153.9
H11B C9" H11E 14.8
H9'A C9" H11E 117.3
H9'C C9" H11E 166.4
C8 C9" H9"A 114.4
H9C C9" H9"A 96.0
H11B C9" H9"A 93.9
H9'A C9" H9"A 44.9
H9'C C9" H9"A 94.6
H11E C9" H9"A 90.6
C8 C9" H9"B 102.4
H9C C9" H9"B 39.0
H11B C9" H9"B 144.8
H9'A C9" H9"B 86.0
H9'C C9" H9"B 14.9
H11E C9" H9"B 156.6
H9"A C9" H9"B 109.5
C8 C9" H9"C 111.4
H9C C9" H9"C 146.4
H11B C9" H9"C 35.9
H9'A C9" H9"C 154.3
H9'C C9" H9"C 116.1
H11E C9" H9"C 50.3
H9"A C9" H9"C 109.5
H9"B C9" H9"C 109.5
C8 C11" H11A 82.2
C8 C11" H11C 103.1
H11A C11" H11C 73.4
C8 C11" H10E 57.3
H11A C11" H10E 120.8
H11C C11" H10E 149.7
C8 C11" H11F 114.2
H11A C11" H11F 71.7
H11C C11" H11F 12.1
H10E C11" H11F 160.2
C8 C11" H11G 109.9
H11A C11" H11G 49.3
H11C C11" H11G 105.6
H10E C11" H11G 103.2
H11F C11" H11G 96.5
C8 C11" H11H 109.1
H11A C11" H11H 82.0
H11C C11" H11H 9.6
H10E C11" H11H 147.3
H11F C11" H11H 13.0
H11G C11" H11H 109.5
C8 C11" H11I 109.4
H11A C11" H11I 158.8
H11C C11" H11I 119.0
H10E C11" H11I 58.1
H11F C11" H11I 116.5
H11G C11" H11I 109.5
H11H C11" H11I 109.5
C8 C10" H9A 99.8
C8 C10" H9B 109.1
H9A C10" H9B 89.3
C8 C10" H9'B 63.8
H9A C10" H9'B 72.3
H9B C10" H9'B 53.0
C8 C10" H10D 99.0
H9A C10" H10D 98.5
H9B C10" H10D 149.1
H9'B C10" H10D 157.5
C8 C10" H10F 101.3
H9A C10" H10F 156.8
H9B C10" H10F 92.9
H9'B C10" H10F 126.5
H10D C10" H10F 68.7
C8 C10" H10G 112.5
H9A C10" H10G 45.8
H9B C10" H10G 122.1
H9'B C10" H10G 117.4
H10D C10" H10G 53.6
H10F C10" H10G 115.7
C8 C10" H10H 102.3
H9A C10" H10H 152.4
H9B C10" H10H 98.7
H9'B C10" H10H 133.0
H10D C10" H10H 62.0
H10F C10" H10H 6.8
H10G C10" H10H 109.5
C8 C10" H10I 113.4
H9A C10" H10I 75.9
H9B C10" H10I 13.6
H9'B C10" H10I 51.5
H10D C10" H10I 147.6
H10F C10" H10I 104.2
H10G C10" H10I 109.5
H10H C10" H10I 109.5
C6 C12 H12A 109.5
C6 C12 H12B 109.5
H12A C12 H12B 109.5
C6 C12 H12C 109.5
H12A C12 H12C 109.5
H12B C12 H12C 109.5
O4 C13 C14 108.7(7)
O4 C13 H13A 109.9
C14 C13 H13A 109.9
O4 C13 H13B 109.9
C14 C13 H13B 109.9
H13A C13 H13B 108.3
N13 C14 C13 111.0(8)
N13 C14 H14A 109.4
C13 C14 H14A 109.4
N13 C14 H14B 109.4
C13 C14 H14B 109.4
H14A C14 H14B 108.0
O1 C15 N13 121.8(8)
O1 C15 C16 117.5(8)
N13 C15 C16 120.7(9)
O1 C15 Yb1 36.2(4)
N13 C15 Yb1 155.1(6)
C16 C15 Yb1 82.2(6)
N1 C16 C17 121.1(8)
N1 C16 C15 113.0(8)
C17 C16 C15 126.0(9)
C18 C17 C16 118.5(8)
C18 C17 H17A 120.7
C16 C17 H17A 120.7
C17 C18 C19 121.0(8)
C17 C18 H18A 119.5
C19 C18 H18A 119.5
C18 C19 C20 117.3(8)
C18 C19 H19A 121.4
C20 C19 H19A 121.4
N1 C20 C19 123.2(8)
N1 C20 C21 115.1(8)
C19 C20 C21 121.7(8)
N4 C21 N10 124.6(8)
N4 C21 C20 116.7(8)
N10 C21 C20 118.8(9)
N10 C22 C23 117.2(8)
N10 C22 C24 120.5(9)
C23 C22 C24 122.3(10)
N7 C23 C22 120.5(8)
N7 C23 C30 114.3(8)
C22 C23 C30 125.1(9)
C29 C24 C25 119.1(9)
C29 C24 C22 124.4(9)
C25 C24 C22 116.5(9)
C24 C25 C26 120.3(10)
C24 C25 H25A 119.9
C26 C25 H25A 119.9
C27 C26 C25 121.0(10)
C27 C26 H26A 119.5
C25 C26 H26A 119.5
C26 C27 C28 118.9(10)
C26 C27 H27A 120.5
C28 C27 H27A 120.5
C27 C28 C29 119.9(10)
C27 C28 H28A 120.1
C29 C28 H28A 120.1
C24 C29 C28 120.7(10)
C24 C29 H29A 119.7
C28 C29 H29A 119.7
C35 C30 C31 118.7(9)
C35 C30 C23 121.5(9)
C31 C30 C23 119.8(9)
C32 C31 C30 120.3(9)
C32 C31 H31A 119.9
C30 C31 H31A 119.9
C31 C32 C33 119.2(10)
C31 C32 H32A 120.4
C33 C32 H32A 120.4
C32 C33 C34 120.9(10)
C32 C33 H33A 119.6
C34 C33 H33A 119.6
C35 C34 C33 120.1(9)
C35 C34 H34A 119.9
C33 C34 H34A 119.9
C34 C35 C30 120.8(9)
C34 C35 H35A 119.6
C30 C35 H35A 119.6
C41 C36 C37 118.6(10)
C41 C36 C1 119.1(9)
C37 C36 C1 122.2(9)
C36 C37 C38 123.3(10)
C36 C37 H37A 118.4
C38 C37 H37A 118.4
C39 C38 C37 115.7(10)
C39 C38 C42 122.3(10)
C37 C38 C42 121.8(11)
C38 C39 C40 124.4(11)
C38 C39 H39A 117.8
C40 C39 H39A 117.8
C41 C40 C39 115.0(11)
C41 C40 C46 123.4(13)
C39 C40 C46 121.6(13)
C36 C41 O5 119.5(10)
C36 C41 C40 123.1(11)
O5 C41 C40 117.2(11)
C44' C42 C45 140(2)
C44' C42 C38 108.4(16)
C45 C42 C38 105.3(12)
C44' C42 C43 72.7(18)
C45 C42 C43 112.9(15)
C38 C42 C43 112.5(12)
C44' C42 C43' 108(2)
C45 C42 C43' 77.8(17)
C38 C42 C43' 112.3(15)
C43 C42 C43' 37.4(14)
C44' C42 C44 33.5(14)
C45 C42 C44 113.8(15)
C38 C42 C44 109.3(10)
C43 C42 C44 103.1(14)
C43' C42 C44 131.5(17)
C44' C42 C45' 113(2)
C45 C42 C45' 30.2(12)
C38 C42 C45' 115.0(13)
C43 C42 C45' 126.3(15)
C43' C42 C45' 100.0(18)
C44 C42 C45' 83.8(14)
C42 C43 H43A 109.5
C42 C43 H43B 109.5
H43A C43 H43B 109.5
C42 C43 H43C 109.5
H43A C43 H43C 109.5
H43B C43 H43C 109.5
C42 C44 H44A 109.5
C42 C44 H44B 109.5
H44A C44 H44B 109.5
C42 C44 H44C 109.5
H44A C44 H44C 109.5
H44B C44 H44C 109.5
C42 C45 H45A 109.5
C42 C45 H45B 109.5
H45A C45 H45B 109.5
C42 C45 H45C 109.5
H45A C45 H45C 109.5
H45B C45 H45C 109.5
C42 C43' H43D 109.5
C42 C43' H43E 109.5
H43D C43' H43E 109.5
C42 C43' H43F 109.5
H43D C43' H43F 109.5
H43E C43' H43F 109.5
C42 C44' H44D 109.5
C42 C44' H44E 109.5
H44D C44' H44E 109.5
C42 C44' H44F 109.5
H44D C44' H44F 109.5
H44E C44' H44F 109.5
C42 C45' H45D 109.5
C42 C45' H45E 109.5
H45D C45' H45E 109.5
C42 C45' H45F 109.5
H45D C45' H45F 109.5
H45E C45' H45F 109.5
C40 C46 H46A 109.5
C40 C46 H46B 109.5
H46A C46 H46B 109.5
C40 C46 H46C 109.5
H46A C46 H46C 109.5
H46B C46 H46C 109.5
O5 C47 C48 107.2(8)
O5 C47 H47A 110.3
C48 C47 H47A 110.3
O5 C47 H47B 110.3
C48 C47 H47B 110.3
H47A C47 H47B 108.5
N14 C48 C47 109.7(9)
N14 C48 H48A 109.7
C47 C48 H48A 109.7
N14 C48 H48B 109.7
C47 C48 H48B 109.7
H48A C48 H48B 108.2
O2 C49 N14 123.4(9)
O2 C49 C50 119.3(10)
N14 C49 C50 117.2(10)
O2 C49 Yb1 38.0(5)
N14 C49 Yb1 158.4(7)
C50 C49 Yb1 82.0(6)
N2 C50 C51 121.0(9)
N2 C50 C49 112.6(9)
C51 C50 C49 126.3(11)
C52 C51 C50 119.5(9)
C52 C51 H51A 120.3
C50 C51 H51A 120.3
C53 C52 C51 119.0(9)
C53 C52 H52A 120.5
C51 C52 H52A 120.5
C52 C53 C54 119.3(9)
C52 C53 H53A 120.3
C54 C53 H53A 120.3
N2 C54 C53 122.2(9)
N2 C54 C55 114.8(9)
C53 C54 C55 123.0(10)
N5 C55 N11 125.2(9)
N5 C55 C54 118.2(9)
N11 C55 C54 116.6(10)
N11 C56 C57 118.1(9)
N11 C56 C58 118.1(10)
C57 C56 C58 123.8(11)
N8 C57 C56 121.0(9)
N8 C57 C64 116.1(9)
C56 C57 C64 122.9(11)
C63 C58 C59 119.2(10)
C63 C58 C56 122.9(11)
C59 C58 C56 117.8(11)
C60 C59 C58 120.8(11)
C60 C59 H59A 119.6
C58 C59 H59A 119.6
C61 C60 C59 119.5(13)
C61 C60 H60A 120.2
C59 C60 H60A 120.2
C60 C61 C62 119.8(12)
C60 C61 H61A 120.1
C62 C61 H61A 120.1
C61 C62 C63 121.3(12)
C61 C62 H62A 119.3
C63 C62 H62A 119.3
C58 C63 C62 119.2(11)
C58 C63 H63A 120.4
C62 C63 H63A 120.4
C69 C64 C65 120.1(11)
C69 C64 C57 119.0(10)
C65 C64 C57 120.9(12)
C66 C65 C64 121.2(12)
C66 C65 H65A 119.4
C64 C65 H65A 119.4
C67 C66 C65 118.9(12)
C67 C66 H66A 120.5
C65 C66 H66A 120.5
C66 C67 C68 122.3(12)
C66 C67 H67A 118.8
C68 C67 H67A 118.9
C67 C68 C69 118.0(12)
C67 C68 H68A 121.0
C69 C68 H68A 121.0
C64 C69 C68 119.4(12)
C64 C69 H69A 120.3
C68 C69 H69A 120.3
C71 C70 C75 117.2(9)
C71 C70 C1 123.2(9)
C75 C70 C1 119.5(9)
C70 C71 C72 122.5(9)
C70 C71 H71A 118.7
C72 C71 H71A 118.7
C73 C72 C71 117.7(8)
C73 C72 C76 120.1(9)
C71 C72 C76 122.1(9)
C72 C73 C74 122.0(9)
C72 C73 H73A 119.0
C74 C73 H73A 119.0
C75 C74 C73 118.2(9)
C75 C74 C80 120.3(9)
C73 C74 C80 121.5(9)
C74 C75 C70 122.1(9)
C74 C75 O6 119.9(9)
C70 C75 O6 117.8(9)
C77 C76 C78 115.7(13)
C77 C76 C72 107.1(11)
C78 C76 C72 114.2(11)
C77 C76 C79' 140.7(15)
C78 C76 C79' 56.5(12)
C72 C76 C79' 110.7(13)
C77 C76 C77' 41.4(11)
C78 C76 C77' 131.8(14)
C72 C76 C77' 113.5(12)
C79' C76 C77' 110.7(13)
C77 C76 C78' 69.8(12)
C78 C76 C78' 51.4(11)
C72 C76 C78' 109.2(12)
C79' C76 C78' 106.5(12)
C77' C76 C78' 105.9(12)
C77 C76 C79 105.9(12)
C78 C76 C79 105.9(12)
C72 C76 C79 107.4(9)
C79' C76 C79 52.4(11)
C77' C76 C79 64.9(11)
C78' C76 C79 142.7(13)
C76 C77 H77A 109.5
C76 C77 H77B 109.5
H77A C77 H77B 109.5
C76 C77 H77C 109.5
H77A C77 H77C 109.5
H77B C77 H77C 109.5
C76 C78 H78A 109.5
C76 C78 H78B 109.5
H78A C78 H78B 109.5
C76 C78 H78C 109.5
H78A C78 H78C 109.5
H78B C78 H78C 109.5
C76 C79 H79A 109.5
C76 C79 H79B 109.5
H79A C79 H79B 109.5
C76 C79 H79C 109.5
H79A C79 H79C 109.5
H79B C79 H79C 109.5
C76 C77' H77D 109.5
C76 C77' H77E 109.5
H77D C77' H77E 109.5
C76 C77' H77F 109.5
H77D C77' H77F 109.5
H77E C77' H77F 109.5
C76 C78' H78D 109.5
C76 C78' H78E 109.5
H78D C78' H78E 109.5
C76 C78' H78F 109.5
H78D C78' H78F 109.5
H78E C78' H78F 109.5
C76 C79' H79D 109.5
C76 C79' H79E 109.5
H79D C79' H79E 109.5
C76 C79' H79F 109.5
H79D C79' H79F 109.5
H79E C79' H79F 109.5
C74 C80 H80A 109.5
C74 C80 H80B 109.5
H80A C80 H80B 109.5
C74 C80 H80C 109.5
H80A C80 H80C 109.5
H80B C80 H80C 109.5
O6 C81 C82 107.2(7)
O6 C81 H81A 110.3
C82 C81 H81A 110.3
O6 C81 H81B 110.3
C82 C81 H81B 110.3
H81A C81 H81B 108.5
N15 C82 C81 111.3(7)
N15 C82 H82A 109.4
C81 C82 H82A 109.4
N15 C82 H82B 109.4
C81 C82 H82B 109.4
H82A C82 H82B 108.0
O3 C83 N15 123.6(8)
O3 C83 C84 118.5(8)
N15 C83 C84 117.9(9)
O3 C83 Yb1 36.2(4)
N15 C83 Yb1 158.6(7)
C84 C83 Yb1 82.7(6)
N3 C84 C85 122.1(8)
N3 C84 C83 111.4(8)
C85 C84 C83 126.5(9)
C84 C85 C86 118.5(9)
C84 C85 H85A 120.8
C86 C85 H85A 120.8
C87 C86 C85 120.2(9)
C87 C86 H86A 119.9
C85 C86 H86A 119.9
C88 C87 C86 118.0(9)
C88 C87 H87A 121.0
C86 C87 H87A 121.0
N3 C88 C87 122.6(8)
N3 C88 C89 115.1(9)
C87 C88 C89 122.3(9)
N6 C89 N12 125.3(8)
N6 C89 C88 116.6(9)
N12 C89 C88 118.1(10)
N12 C90 C91 120.6(8)
N12 C90 C92 116.2(9)
C91 C90 C92 123.2(10)
N9 C91 C90 119.8(8)
N9 C91 C98 113.8(9)
C90 C91 C98 126.5(9)
C93 C92 C97 118.0(9)
C93 C92 C90 120.6(9)
C97 C92 C90 121.4(10)
C92 C93 C94 121.7(10)
C92 C93 H93A 119.1
C94 C93 H93A 119.2
C95 C94 C93 119.5(10)
C95 C94 H94A 120.3
C93 C94 H94A 120.3
C96 C95 C94 120.6(10)
C96 C95 H95A 119.7
C94 C95 H95A 119.7
C95 C96 C97 119.9(10)
C95 C96 H96A 120.0
C97 C96 H96A 120.0
C96 C97 C92 120.3(10)
C96 C97 H97A 119.9
C92 C97 H97A 119.9
C99 C98 C103 118.5(9)
C99 C98 C91 121.0(10)
C103 C98 C91 120.5(10)
C98 C99 C100 121.3(10)
C98 C99 H99A 119.4
C100 C99 H99A 119.4
C101 C100 C99 119.9(11)
C101 C100 H10J 120.1
C99 C100 H10J 120.1
C102 C101 C100 119.9(11)
C102 C101 H10K 120.1
C100 C101 H10K 120.1
C101 C102 C103 121.2(11)
C101 C102 H10L 119.4
C103 C102 H10L 119.4
C102 C103 C98 119.3(10)
C102 C103 H10M 120.4
C98 C103 H10M 120.4
O621 Yb2 O30 86.1(6)
O621 Yb2 O31 86.6(7)
O30 Yb2 O31 84.6(3)
O621 Yb2 O711 83.8(6)
O30 Yb2 O711 142.9(3)
O31 Yb2 O711 130.1(3)
O621 Yb2 O732 121.3(7)
O30 Yb2 O732 81.9(2)
O31 Yb2 O732 147.8(3)
O711 Yb2 O732 73.3(3)
O621 Yb2 O702 152.7(6)
O30 Yb2 O702 71.5(3)
O31 Yb2 O702 76.1(3)
O711 Yb2 O702 123.5(3)
O732 Yb2 O702 71.9(3)
O621 Yb2 O712 72.7(6)
O30 Yb2 O712 152.8(3)
O31 Yb2 O712 77.4(3)
O711 Yb2 O712 53.0(3)
O732 Yb2 O712 123.6(3)
O702 Yb2 O712 122.3(3)
O621 Yb2 O721 25.3(7)
O30 Yb2 O721 84.3(4)
O31 Yb2 O721 111.5(5)
O711 Yb2 O721 71.6(4)
O732 Yb2 O721 96.1(5)
O702 Yb2 O721 154.1(4)
O712 Yb2 O721 83.5(4)
O621 Yb2 O701 148.4(6)
O30 Yb2 O701 124.1(3)
O31 Yb2 O701 87.4(3)
O711 Yb2 O701 76.6(3)
O732 Yb2 O701 76.5(3)
O702 Yb2 O701 52.9(3)
O712 Yb2 O701 75.7(3)
O721 Yb2 O701 148.2(4)
O621 Yb2 O722 28.8(7)
O30 Yb2 O722 74.9(5)
O31 Yb2 O722 59.7(6)
O711 Yb2 O722 108.7(5)
O732 Yb2 O722 141.7(5)
O702 Yb2 O722 126.1(5)
O712 Yb2 O722 78.4(5)
O721 Yb2 O722 52.1(6)
O701 Yb2 O722 141.8(5)
O621 Yb2 O731 73.7(7)
O30 Yb2 O731 72.8(3)
O31 Yb2 O731 150.7(3)
O711 Yb2 O731 70.1(3)
O732 Yb2 O731 47.8(3)
O702 Yb2 O731 112.5(3)
O712 Yb2 O731 115.5(3)
O721 Yb2 O731 49.0(5)
O701 Yb2 O731 120.7(3)
O722 Yb2 O731 95.7(6)
O621 Yb2 N720 7.6(7)
O30 Yb2 N720 78.6(4)
O31 Yb2 N720 87.5(5)
O711 Yb2 N720 89.0(5)
O732 Yb2 N720 118.0(5)
O702 Yb2 N720 147.0(5)
O712 Yb2 N720 80.3(4)
O721 Yb2 N720 24.2(5)
O701 Yb2 N720 156.0(4)
O722 Yb2 N720 27.9(7)
O731 Yb2 N720 70.2(5)
C104 O30 Yb2 128.0(6)
C999 O31 Yb2 133.0(9)
O31 C999 H99B 109.5
O31 C999 H99C 109.5
H99B C999 H99C 109.5
O31 C999 H99D 109.5
H99B C999 H99D 109.5
H99C C999 H99D 109.5
O30 C104 H10N 109.5
O30 C104 H10O 109.5
H10N C104 H10O 109.5
O30 C104 H10P 109.5
H10N C104 H10P 109.5
H10O C104 H10P 109.5
O703 N700 O701 125.4(9)
O703 N700 O702 119.8(10)
O701 N700 O702 114.9(9)
O703 N700 Yb2 173.6(7)
O701 N700 Yb2 58.1(5)
O702 N700 Yb2 57.1(5)
N700 O701 Yb2 95.9(6)
N700 O702 Yb2 95.9(6)
O711 N710 O713 124.2(12)
O711 N710 O712 116.6(9)
O713 N710 O712 119.2(12)
O711 N710 Yb2 57.2(5)
O713 N710 Yb2 174.4(8)
O712 N710 Yb2 59.6(5)
N710 O711 Yb2 96.9(7)
N710 O712 Yb2 93.1(6)
N620 O723 N720 35.6(14)
O721 N720 O722 131(3)
O721 N720 O723 121(2)
O722 N720 O723 107(2)
O721 N720 Yb2 63.4(15)
O722 N720 Yb2 67.6(16)
O723 N720 Yb2 168.0(12)
N720 O721 Yb2 92.4(16)
N720 O722 Yb2 84.5(18)
N620 O621 Yb2 133(2)
O622 N620 O621 136(4)
O622 N620 O723 112(3)
O621 N620 O723 110(3)
O622 N620 Yb2 113(3)
O621 N620 Yb2 28.6(17)
O723 N620 Yb2 134(2)
O733 N730 O732 126.7(11)
O733 N730 O634 90.6(14)
O732 N730 O634 138.3(12)
O733 N730 O731 128.8(12)
O732 N730 O731 101.8(9)
O634 N730 O731 54.2(10)
O733 N730 O633 25.8(9)
O732 N730 O633 102.2(12)
O634 N730 O633 109.9(15)
O731 N730 O633 154.6(14)
O733 N730 Yb2 168.6(8)
O732 N730 Yb2 46.4(5)
O634 N730 Yb2 99.4(10)
O731 N730 Yb2 55.6(6)
O633 N730 Yb2 148.5(11)
N730 O732 Yb2 111.0(7)
N730 O731 Yb2 99.1(7)
O801 N800 O803 122.4(9)
O801 N800 O802 119.7(9)
O803 N800 O802 117.9(9)
O813 N810 O811 122.5(11)
O813 N810 O812 118.0(12)
O811 N810 O812 119.4(11)

loop_
_geom_bond_atom_site_label_1
_geom_bond_atom_site_label_2
_geom_bond_distance
Yb1 O3 2.286(6)
Yb1 O1 2.290(6)
Yb1 O2 2.317(6)
Yb1 N2 2.465(7)
Yb1 N3 2.475(7)
Yb1 N1 2.477(6)
Yb1 N6 2.510(7)
Yb1 N4 2.523(7)
Yb1 N5 2.535(8)
Yb1 C49 3.161(13)
Yb1 C83 3.172(11)
Yb1 C15 3.188(11)
O1 C15 1.271(11)
O2 C49 1.235(11)
O3 C83 1.250(10)
O4 C7 1.391(11)
O4 C13 1.439(11)
O5 C41 1.388(12)
O5 C47 1.441(11)
O6 C75 1.407(10)
O6 C81 1.445(10)
N1 C20 1.328(11)
N1 C16 1.352(11)
N2 C50 1.328(11)
N2 C54 1.354(11)
N3 C88 1.342(11)
N3 C84 1.352(11)
N4 C21 1.330(11)
N4 N7 1.339(10)
N5 C55 1.337(12)
N5 N8 1.347(10)
N6 C89 1.336(11)
N6 N9 1.346(10)
N7 C23 1.341(11)
N8 C57 1.334(12)
N9 C91 1.333(11)
N10 C22 1.315(11)
N10 C21 1.343(11)
N11 C56 1.340(12)
N11 C55 1.346(12)
N12 C90 1.318(11)
N12 C89 1.355(11)
N13 C15 1.303(11)
N13 C14 1.467(11)
N13 H13C 0.8800
N14 C49 1.333(12)
N14 C48 1.431(12)
N14 H14C 0.8800
N15 C83 1.325(11)
N15 C82 1.453(11)
N15 H15A 0.8800
C1 C36 1.517(13)
C1 C2 1.525(13)
C1 C70 1.534(13)
C1 H1A 1.0000
C2 C7 1.393(13)
C2 C3 1.394(13)
C3 C4 1.378(13)
C3 H3A 0.9500
C4 C5 1.405(14)
C4 C8 1.517(14)
C5 C6 1.374(15)
C5 H5A 0.9500
C6 C7 1.381(14)
C6 C12 1.519(15)
C8 C11 1.476(14)
C8 C9 1.513(14)
C8 C11' 1.51(2)
C8 C10" 1.516(17)
C8 C11" 1.526(17)
C8 C10' 1.54(2)
C8 C9' 1.55(2)
C8 C9" 1.649(17)
C8 C10 1.663(15)
C8 H9'B 1.4879
C8 H10E 1.4279
C9 H9A 0.9799
C9 H9B 0.9801
C9 H9C 0.9800
C9 H9'A 1.3741
C9 H9'B 0.5149
C9 H10G 1.4286
C9 H10I 0.8332
C10 H10A 0.9800
C10 H10B 0.9800
C10 H10C 0.9800
C10 H10D 1.4000
C10 H10E 0.2954
C10 H10F 1.5214
C10 H11I 1.3223
C10 H10H 1.4213
C11 H11A 0.9800
C11 H11B 0.9799
C11 H11C 0.9800
C11 H11D 1.2018
C11 H11E 0.7171
C11 H11F 1.0482
C11 H9"C 1.5598
C11 H11G 1.5331
C11 H11H 1.1121
C9' H9A 1.5784
C9' H9C 0.7071
C9' H9'A 0.9800
C9' H9'B 0.9799
C9' H9'C 0.9801
C9' H9"A 1.3202
C9' H9"B 0.8168
C10' H10A 1.1914
C10' H10C 1.0221
C10' H10D 0.9799
C10' H10E 0.9800
C10' H10F 0.9800
C10' H10G 1.4076
C10' H10H 0.6639
C11' H11A 0.7826
C11' H11B 1.2468
C11' H11C 0.9835
C11' H11D 0.9799
C11' H11E 0.9801
C11' H11F 0.9800
C11' H11G 1.2394
C11' H11H 1.0887
C9" H9C 1.5434
C9" H11B 1.1310
C9" H9'A 1.3461
C9" H9'C 1.2932
C9" H11E 1.0652
C9" H9"A 0.9800
C9" H9"B 0.9800
C9" H9"C 0.9800
C11" H11A 1.5380
C11" H11C 1.0639
C11" H10E 1.4498
C11" H11F 0.9385
C11" H11G 0.9800
C11" H11H 0.9800
C11" H11I 0.9800
C10" H9A 1.2079
C10" H9B 1.0643
C10" H9'B 1.2743
C10" H10D 1.4472
C10" H10F 1.3872
C10" H10G 0.9802
C10" H10H 0.9800
C10" H10I 0.9800
C12 H12A 0.9800
C12 H12B 0.9800
C12 H12C 0.9800
C13 C14 1.486(12)
C13 H13A 0.9900
C13 H13B 0.9900
C14 H14A 0.9900
C14 H14B 0.9900
C15 C16 1.478(13)
C16 C17 1.412(13)
C17 C18 1.367(12)
C17 H17A 0.9500
C18 C19 1.373(12)
C18 H18A 0.9500
C19 C20 1.403(13)
C19 H19A 0.9500
C20 C21 1.483(13)
C22 C23 1.455(13)
C22 C24 1.463(13)
C23 C30 1.494(13)
C24 C29 1.349(13)
C24 C25 1.381(13)
C25 C26 1.389(14)
C25 H25A 0.9500
C26 C27 1.357(15)
C26 H26A 0.9500
C27 C28 1.379(16)
C27 H27A 0.9500
C28 C29 1.408(14)
C28 H28A 0.9500
C29 H29A 0.9500
C30 C35 1.392(12)
C30 C31 1.393(13)
C31 C32 1.369(14)
C31 H31A 0.9500
C32 C33 1.373(15)
C32 H32A 0.9500
C33 C34 1.375(14)
C33 H33A 0.9500
C34 C35 1.340(12)
C34 H34A 0.9500
C35 H35A 0.9500
C36 C41 1.370(14)
C36 C37 1.374(13)
C37 C38 1.391(14)
C37 H37A 0.9500
C38 C39 1.388(16)
C38 C42 1.510(15)
C39 C40 1.416(17)
C39 H39A 0.9500
C40 C41 1.401(16)
C40 C46 1.513(17)
C42 C44' 1.40(3)
C42 C45 1.46(2)
C42 C43 1.56(3)
C42 C43' 1.60(4)
C42 C44 1.60(2)
C42 C45' 1.63(3)
C43 H43A 0.9800
C43 H43B 0.9800
C43 H43C 0.9800
C44 H44A 0.9800
C44 H44B 0.9800
C44 H44C 0.9800
C45 H45A 0.9800
C45 H45B 0.9800
C45 H45C 0.9800
C43' H43D 0.9800
C43' H43E 0.9800
C43' H43F 0.9800
C44' H44D 0.9800
C44' H44E 0.9800
C44' H44F 0.9800
C45' H45D 0.9800
C45' H45E 0.9800
C45' H45F 0.9800
C46 H46A 0.9800
C46 H46B 0.9800
C46 H46C 0.9800
C47 C48 1.509(14)
C47 H47A 0.9900
C47 H47B 0.9900
C48 H48A 0.9900
C48 H48B 0.9900
C49 C50 1.491(14)
C50 C51 1.398(13)
C51 C52 1.384(14)
C51 H51A 0.9500
C52 C53 1.359(14)
C52 H52A 0.9500
C53 C54 1.376(13)
C53 H53A 0.9500
C54 C55 1.475(13)
C56 C57 1.419(14)
C56 C58 1.477(14)
C57 C64 1.471(14)
C58 C63 1.382(14)
C58 C59 1.403(14)
C59 C60 1.391(16)
C59 H59A 0.9500
C60 C61 1.371(18)
C60 H60A 0.9500
C61 C62 1.386(18)
C61 H61A 0.9500
C62 C63 1.392(15)
C62 H62A 0.9500
C63 H63A 0.9500
C64 C69 1.356(14)
C64 C65 1.384(14)
C65 C66 1.368(16)
C65 H65A 0.9500
C66 C67 1.341(16)
C66 H66A 0.9500
C67 C68 1.389(16)
C67 H67A 0.9500
C68 C69 1.417(16)
C68 H68A 0.9500
C69 H69A 0.9500
C70 C71 1.381(12)
C70 C75 1.401(13)
C71 C72 1.387(13)
C71 H71A 0.9500
C72 C73 1.378(13)
C72 C76 1.533(13)
C73 C74 1.392(13)
C73 H73A 0.9500
C74 C75 1.367(12)
C74 C80 1.533(13)
C76 C77 1.45(2)
C76 C78 1.49(2)
C76 C79' 1.538(16)
C76 C77' 1.551(15)
C76 C78' 1.605(16)
C76 C79 1.64(2)
C77 H77A 0.9800
C77 H77B 0.9800
C77 H77C 0.9800
C78 H78A 0.9800
C78 H78B 0.9800
C78 H78C 0.9800
C79 H79A 0.9800
C79 H79B 0.9800
C79 H79C 0.9800
C77' H77D 0.9800
C77' H77E 0.9800
C77' H77F 0.9800
C78' H78D 0.9800
C78' H78E 0.9800
C78' H78F 0.9800
C79' H79D 0.9800
C79' H79E 0.9800
C79' H79F 0.9800
C80 H80A 0.9800
C80 H80B 0.9800
C80 H80C 0.9800
C81 C82 1.484(12)
C81 H81A 0.9900
C81 H81B 0.9900
C82 H82A 0.9900
C82 H82B 0.9900
C83 C84 1.512(13)
C84 C85 1.372(12)
C85 C86 1.384(13)
C85 H85A 0.9500
C86 C87 1.380(13)
C86 H86A 0.9500
C87 C88 1.379(12)
C87 H87A 0.9500
C88 C89 1.472(13)
C90 C91 1.413(13)
C90 C92 1.490(13)
C91 C98 1.472(13)
C92 C93 1.372(13)
C92 C97 1.417(13)
C93 C94 1.382(14)
C93 H93A 0.9500
C94 C95 1.376(15)
C94 H94A 0.9500
C95 C96 1.375(15)
C95 H95A 0.9500
C96 C97 1.380(14)
C96 H96A 0.9500
C97 H97A 0.9500
C98 C99 1.371(13)
C98 C103 1.420(13)
C99 C100 1.377(14)
C99 H99A 0.9500
C100 C101 1.378(16)
C100 H10J 0.9500
C101 C102 1.366(15)
C101 H10K 0.9500
C102 C103 1.373(14)
C102 H10L 0.9500
C103 H10M 0.9500
Yb2 O621 2.01(2)
Yb2 O30 2.296(7)
Yb2 O31 2.286(9)
Yb2 O711 2.360(8)
Yb2 O732 2.362(8)
Yb2 O702 2.388(7)
Yb2 O712 2.408(8)
Yb2 O721 2.413(16)
Yb2 O701 2.415(8)
Yb2 O722 2.50(2)
Yb2 O731 2.543(10)
Yb2 N720 2.70(2)
O30 C104 1.451(12)
O31 C999 1.50(2)
C999 H99B 0.9800
C999 H99C 0.9800
C999 H99D 0.9800
C104 H10N 0.9800
C104 H10O 0.9800
C104 H10P 0.9800
N700 O703 1.206(10)
N700 O701 1.248(10)
N700 O702 1.291(9)
N710 O711 1.223(10)
N710 O713 1.225(10)
N710 O712 1.278(10)
O723 N620 1.37(4)
O723 N720 1.46(3)
N720 O721 1.11(2)
N720 O722 1.27(3)
O621 N620 1.31(5)
O622 N620 1.30(4)
N730 O733 1.170(11)
N730 O732 1.252(10)
N730 O634 1.30(2)
N730 O731 1.319(11)
N730 O633 1.41(2)
N800 O801 1.232(9)
N800 O803 1.238(9)
N800 O802 1.278(9)
N810 O813 1.209(10)
N810 O811 1.222(11)
N810 O812 1.272(11)
